data_1569065
loop_
_publ_author_name
'Hsueh, Fang-Che'
'Rajeshkumar, Thayalan'
'Maron, Laurent'
'Scopelliti, Rosario'
'Sienkiewicz, Andrzej'
'Mazzanti, Marinella'

_publ_section_title
;
 Isolation and redox reactivity of cerium complexes in four redox states.
;
_journal_issue 22
_journal_name_full 'Chemical science'
_journal_page_first 6011
_journal_page_last 6021
_journal_paper_doi 10.1039/d3sc01478a
_journal_volume 14
_journal_year 2023
_chemical_formula_moiety 'C54 H84 Ce O10 P Si3, C18 H36 K N2 O6, C4 H10 O'
_chemical_formula_sum 'C76 H130 Ce K N2 O17 P Si3'
_chemical_formula_weight 1638.27
_space_group_crystal_system monoclinic
_space_group_IT_number 14
_space_group_name_Hall '-P 2yn'
_space_group_name_H-M_alt 'P 1 21/n 1'
_atom_sites_solution_hydrogens geom
_atom_sites_solution_primary dual
_atom_sites_solution_secondary difmap
_audit_creation_date 2022-11-11
_audit_creation_method
;
Olex2 1.5
(compiled 2022.04.07 svn.rca3783a0 for OlexSys, GUI svn.r6498)
;
_audit_update_record
;
2023-02-01 deposited with the CCDC.	2023-05-05 downloaded from the CCDC.
;
_cell_angle_alpha 90
_cell_angle_beta 93.1526(7)
_cell_angle_gamma 90
_cell_formula_units_Z 4
_cell_length_a 13.77347(11)
_cell_length_b 45.4297(4)
_cell_length_c 15.21804(13)
_cell_measurement_reflns_used 31229
_cell_measurement_temperature 140.00(10)
_cell_measurement_theta_max 76.4220
_cell_measurement_theta_min 3.0100
_cell_volume 9507.89(14)
_computing_cell_refinement 'CrysAlisPro 1.171.42.72a (Rigaku OD, 2022)'
_computing_data_collection 'CrysAlisPro 1.171.42.72a (Rigaku OD, 2022)'
_computing_data_reduction 'CrysAlisPro 1.171.42.72a (Rigaku OD, 2022)'
_computing_molecular_graphics 'Olex2 1.5 (Dolomanov et al., 2009)'
_computing_publication_material 'Olex2 1.5 (Dolomanov et al., 2009)'
_computing_structure_refinement 'SHELXL 2018/3 (Sheldrick, 2015)'
_computing_structure_solution 'SHELXT  (Sheldrick, 2015)'
_diffrn_ambient_environment N~2~
_diffrn_ambient_temperature 140.00(10)
_diffrn_detector 'CCD plate'
_diffrn_detector_area_resol_mean 10.2665
_diffrn_detector_type Atlas
_diffrn_measured_fraction_theta_full 1.000
_diffrn_measured_fraction_theta_max 0.987
_diffrn_measurement_details
;
List of Runs (angles in degrees, time in seconds):

  # Type    Start    End  Width  t~exp~   \w     \q     \k     \f   Frames
#--------------------------------------------------------------------------
  1  \w    -81.00 -30.00   0.75    2.00    --  -43.01 111.00 -82.00   68
  2  \w     42.00  84.00   0.75    2.00    --   43.01-111.00-175.00   56
  3  \w     49.00  74.50   0.75    8.00    --  112.00-111.00-175.00   34
  4  \w    116.00 141.50   0.75    8.00    --  112.00 111.00 -82.00   34
  5  \w   -115.00 -19.00   0.75    2.00    --  -43.01 -57.00 -90.00  128
  6  \w    -83.00  22.00   0.75    2.00    --  -43.01  19.00-150.00  140
  7  \w     20.00  57.50   0.75    2.00    --   43.01  37.00 120.00   50
  8  \w    122.00 177.50   0.75    8.00    --  112.00  77.00  30.00   74
  9  \w     87.00 141.00   0.75    8.00    --  112.00  61.00 120.00   72
 10  \w     81.00 107.25   0.75    8.00    --  112.00-111.00 -90.00   35
 11  \w    104.50 178.00   0.75    8.00    --  112.00  77.00  90.00   98
 12  \w     33.00 105.00   0.75    8.00    --  112.00 -94.00-180.00   96
 13  \w     83.00 176.00   0.75    8.00    --  112.00  61.00  60.00  124
 14  \w     74.00 100.25   0.75    8.00    --  112.00 -94.00 -60.00   35
 15  \w     76.00 131.50   0.75    8.00    --  112.00 -61.00   0.00   74
 16  \w     56.00 140.00   0.75    8.00    --  112.00 -61.00 150.00  112
 17  \w     58.00 104.50   0.75    8.00    --  112.00-111.00   0.00   62
 18  \w     89.00 174.50   0.75    8.00    --  112.00  61.00   0.00  114
;
_diffrn_measurement_device 'four-circle diffractometer'
_diffrn_measurement_device_type 'SuperNova, Dual, Cu at home/near, Atlas'
_diffrn_measurement_method '\w scans'
_diffrn_orient_matrix_type 'CrysAlisPro convention (1999,Acta A55,543-557)'
_diffrn_orient_matrix_UB_11 0.0708599000
_diffrn_orient_matrix_UB_12 0.0209043000
_diffrn_orient_matrix_UB_13 0.0510615000
_diffrn_orient_matrix_UB_21 -0.0368407000
_diffrn_orient_matrix_UB_22 0.0258527000
_diffrn_orient_matrix_UB_23 -0.0582649000
_diffrn_orient_matrix_UB_31 -0.0785177000
_diffrn_orient_matrix_UB_32 0.0067166000
_diffrn_orient_matrix_UB_33 0.0654065000
_diffrn_radiation_monochromator mirror
_diffrn_radiation_probe x-ray
_diffrn_radiation_type 'Cu K\a'
_diffrn_radiation_wavelength 1.54184
_diffrn_reflns_av_R_equivalents 0.0356
_diffrn_reflns_av_unetI/netI 0.0346
_diffrn_reflns_Laue_measured_fraction_full 1.000
_diffrn_reflns_Laue_measured_fraction_max 0.987
_diffrn_reflns_limit_h_max 15
_diffrn_reflns_limit_h_min -17
_diffrn_reflns_limit_k_max 53
_diffrn_reflns_limit_k_min -57
_diffrn_reflns_limit_l_max 18
_diffrn_reflns_limit_l_min -17
_diffrn_reflns_number 62211
_diffrn_reflns_point_group_measured_fraction_full 1.000
_diffrn_reflns_point_group_measured_fraction_max 0.987
_diffrn_reflns_theta_full 67.684
_diffrn_reflns_theta_max 76.692
_diffrn_reflns_theta_min 3.067
_diffrn_source 'micro-focus sealed X-ray tube'
_diffrn_source_type 'SuperNova (Cu) X-ray Source'
_exptl_absorpt_coefficient_mu 5.062
_exptl_absorpt_correction_T_max 1.000
_exptl_absorpt_correction_T_min 0.239
_exptl_absorpt_correction_type gaussian
_exptl_absorpt_process_details
;
CrysAlisPro 1.171.42.72a (Rigaku Oxford Diffraction, 2022)
Numerical absorption correction based on gaussian integration over
a multifaceted crystal model
Empirical absorption correction using spherical harmonics,
implemented in SCALE3 ABSPACK scaling algorithm.
;
_exptl_crystal_colour 'clear dark blue'
_exptl_crystal_density_diffrn 1.144
_exptl_crystal_description plate
_exptl_crystal_F_000 3480
_exptl_crystal_size_max 0.449
_exptl_crystal_size_mid 0.153
_exptl_crystal_size_min 0.095
_refine_diff_density_max 1.375
_refine_diff_density_min -1.458
_refine_diff_density_rms 0.078
_refine_ls_extinction_method none
_refine_ls_goodness_of_fit_ref 1.148
_refine_ls_hydrogen_treatment constr
_refine_ls_matrix_type full
_refine_ls_number_parameters 1053
_refine_ls_number_reflns 19779
_refine_ls_number_restraints 305
_refine_ls_restrained_S_all 1.152
_refine_ls_R_factor_all 0.0586
_refine_ls_R_factor_gt 0.0554
_refine_ls_shift/su_max 0.001
_refine_ls_shift/su_mean 0.000
_refine_ls_structure_factor_coef Fsqd
_refine_ls_weighting_details 'w=1/[\s^2^(Fo^2^)+31.9927P] where P=(Fo^2^+2Fc^2^)/3'
_refine_ls_weighting_scheme calc
_refine_ls_wR_factor_gt 0.1199
_refine_ls_wR_factor_ref 0.1213
_reflns_Friedel_coverage 0.000
_reflns_number_gt 18447
_reflns_number_total 19779
_reflns_threshold_expression 'I > 2\s(I)'
_cod_data_source_file d3sc01478a2.cif
_cod_data_source_block ah482-2
_cod_depositor_comments 'Adding full bibliography for 1569056--1569065.cif.'
_cod_original_cell_volume 9507.90(14)
_cod_database_code 1569065
_shelx_shelxl_version_number 2018/3
_chemical_oxdiff_formula 'C84 H150 N2 O19 Si3 P1 K1 Ce1'
_shelx_space_group_comment
;
The symmetry employed for this shelxl refinement is uniquely defined
by the following loop, which should always be used as a source of
symmetry information in preference to the above space-group names.
They are only intended as comments.
;
_shelx_estimated_absorpt_t_max 0.645
_shelx_estimated_absorpt_t_min 0.210
_olex2_refinement_description
;
1. Fixed Uiso
 At 1.2 times of:
  All C(H) groups, All C(H,H) groups
 At 1.5 times of:
  All C(H,H,H) groups
2. Restrained distances
 P1-C61 \\sim P1-C55 \\sim P1-C59 \\sim P1-C65 \\sim P1-C57 \\sim P1-C63
 with sigma of 0.02
 C57-C58 \\sim C64-C63 \\sim C66-C65 \\sim C59-C60 \\sim C55-C56 \\sim C61-C62
 with sigma of 0.02
 C51-C48 \\sim C54-C48 \\sim C53-C48 \\sim C50-C48 \\sim C49-C48 \\sim C52-C48
 with sigma of 0.02
 C51-C50 \\sim C49-C54 \\sim C53-C52
 with sigma of 0.02
 C46-C47 \\sim C45-C43 \\sim C44-C42
 with sigma of 0.02
3. Uiso/Uaniso restraints and constraints
P1 \\sim C55 \\sim C56 \\sim C57 \\sim C58 \\sim C59 \\sim C60 \\sim C61 \\sim
C62 \\sim C63 \\sim C64 \\sim C65 \\sim C66: within 2A with sigma of 0.01 and
sigma for terminal atoms of 0.02 within 2A
C48 \\sim C49 \\sim C50 \\sim C51 \\sim C52 \\sim C53 \\sim C54: within 2A with
sigma of 0.01 and sigma for terminal atoms of 0.02 within 2A
C41 \\sim C42 \\sim C43 \\sim C44 \\sim C45 \\sim C46 \\sim C47: within 2A with
sigma of 0.01 and sigma for terminal atoms of 0.02 within 2A
4. Others
 Sof(C61)=Sof(H61A)=Sof(H61B)=Sof(C62)=Sof(H62A)=Sof(H62B)=Sof(H62C)=Sof(C63)=
 Sof(H63A)=Sof(H63B)=Sof(C64)=Sof(H64A)=Sof(H64B)=Sof(H64C)=Sof(C65)=Sof(H65A)=
 Sof(H65B)=Sof(C66)=Sof(H66A)=Sof(H66B)=Sof(H66C)=1-FVAR(1)
 Sof(C55)=Sof(H55A)=Sof(H55B)=Sof(C56)=Sof(H56A)=Sof(H56B)=Sof(H56C)=Sof(C57)=
 Sof(H57A)=Sof(H57B)=Sof(C58)=Sof(H58A)=Sof(H58B)=Sof(H58C)=Sof(C59)=Sof(H59A)=
 Sof(H59B)=Sof(C60)=Sof(H60A)=Sof(H60B)=Sof(H60C)=FVAR(1)
 Sof(C45)=Sof(H45A)=Sof(H45B)=Sof(H45C)=Sof(C46)=Sof(H46A)=Sof(H46B)=Sof(H46C)=
 Sof(C47)=Sof(H47A)=Sof(H47B)=Sof(H47C)=1-FVAR(2)
 Sof(C42)=Sof(H42A)=Sof(H42B)=Sof(H42C)=Sof(C43)=Sof(H43A)=Sof(H43B)=Sof(H43C)=
 Sof(C44)=Sof(H44A)=Sof(H44B)=Sof(H44C)=FVAR(2)
 Sof(C52)=Sof(H52A)=Sof(H52B)=Sof(H52C)=Sof(C53)=Sof(H53A)=Sof(H53B)=Sof(H53C)=
 Sof(C54)=Sof(H54A)=Sof(H54B)=Sof(H54C)=1-FVAR(3)
 Sof(C49)=Sof(H49A)=Sof(H49B)=Sof(H49C)=Sof(C50)=Sof(H50A)=Sof(H50B)=Sof(H50C)=
 Sof(C51)=Sof(H51A)=Sof(H51B)=Sof(H51C)=FVAR(3)
5.a Secondary CH2 refined with riding coordinates:
 C55(H55A,H55B), C57(H57A,H57B), C59(H59A,H59B), C61(H61A,H61B), C63(H63A,
 H63B), C65(H65A,H65B), C67(H67A,H67B), C68(H68A,H68B), C69(H69A,H69B),
 C70(H70A,H70B), C71(H71A,H71B), C72(H72A,H72B), C73(H73A,H73B), C74(H74A,H74B),
  C75(H75A,H75B), C76(H76A,H76B), C77(H77A,H77B), C78(H78A,H78B), C79(H79A,
 H79B), C80(H80A,H80B), C81(H81A,H81B), C82(H82A,H82B), C83(H83A,H83B),
 C84(H84A,H84B), C86(H86A,H86B), C87(H87A,H87B)
5.b Aromatic/amide H refined with riding coordinates:
 C2(H2), C4(H4), C6(H6), C8(H8), C9(H9), C10(H10), C11(H11), C22(H22),
 C23(H23), C24(H24), C25(H25), C36(H36), C37(H37), C38(H38), C39(H39)
5.c Idealised Me refined as rotating group:
 C14(H14A,H14B,H14C), C15(H15A,H15B,H15C), C16(H16A,H16B,H16C), C18(H18A,H18B,
 H18C), C19(H19A,H19B,H19C), C20(H20A,H20B,H20C), C28(H28A,H28B,H28C), C29(H29A,
 H29B,H29C), C30(H30A,H30B,H30C), C32(H32A,H32B,H32C), C33(H33A,H33B,H33C),
 C34(H34A,H34B,H34C), C42(H42A,H42B,H42C), C43(H43A,H43B,H43C), C44(H44A,H44B,
 H44C), C45(H45A,H45B,H45C), C46(H46A,H46B,H46C), C47(H47A,H47B,H47C), C49(H49A,
 H49B,H49C), C50(H50A,H50B,H50C), C51(H51A,H51B,H51C), C52(H52A,H52B,H52C),
 C53(H53A,H53B,H53C), C54(H54A,H54B,H54C), C56(H56A,H56B,H56C), C58(H58A,H58B,
 H58C), C60(H60A,H60B,H60C), C62(H62A,H62B,H62C), C64(H64A,H64B,H64C), C66(H66A,
 H66B,H66C), C85(H85A,H85B,H85C), C88(H88A,H88B,H88C)
;
_smtbx_masks_special_details
;
A solvent mask was calculated and 284 electrons were 
found in a volume of 1520\%A^3^ in 2 voids per unit cell. 
This is consistent with the presence of 
1.7[C4H10O] per Asymmetric Unit 
which account for 286 electrons 
per unit cell.
;
_smtbx_masks_void_probe_radius 1.2
_smtbx_masks_void_truncation_radius 1.2
_olex2_date_sample_data_collection 2022-10-25
_olex2_submission_special_instructions 'No special instructions were received'
_oxdiff_exptl_absorpt_empirical_details
;
Empirical correction (ABSPACK) includes:
- Absorption correction using spherical harmonics
- Frame scaling
- Detector area scaling
- B-factor correction
;
_oxdiff_exptl_absorpt_empirical_full_max 1.505
_oxdiff_exptl_absorpt_empirical_full_min 0.788

loop_
_space_group_symop_operation_xyz
'x, y, z'
'-x+1/2, y+1/2, -z+1/2'
'-x, -y, -z'
'x-1/2, -y-1/2, z-1/2'

loop_
_atom_site_label
_atom_site_type_symbol
_atom_site_fract_x
_atom_site_fract_y
_atom_site_fract_z
_atom_site_U_iso_or_equiv
_atom_site_adp_type
_atom_site_occupancy
_atom_site_site_symmetry_order
_atom_site_calc_flag
_atom_site_refinement_flags_posn
_atom_site_refinement_flags_adp
_atom_site_refinement_flags_occupancy
_atom_site_disorder_assembly
_atom_site_disorder_group
Ce1 Ce 0.18106(2) 0.39646(2) 0.35940(2) 0.02650(6) Uani 1 1 d . . . . .
K1 K 0.11251(6) 0.20946(2) 0.37382(6) 0.03532(19) Uani 1 1 d . . . . .
P1 P 0.16060(10) 0.47500(3) 0.25212(10) 0.0500(3) Uani 1 1 d D U . . .
Si1 Si 0.33979(7) 0.41637(2) 0.55395(7) 0.0278(2) Uani 1 1 d . . . . .
Si2 Si -0.07772(7) 0.38442(2) 0.39076(8) 0.0297(2) Uani 1 1 d . . . . .
Si3 Si 0.27764(8) 0.35762(3) 0.17023(7) 0.0322(2) Uani 1 1 d . . . . .
O1 O 0.2761(2) 0.42023(6) 0.46457(19) 0.0327(6) Uani 1 1 d . . . . .
O2 O 0.44691(18) 0.40099(6) 0.54583(18) 0.0303(6) Uani 1 1 d . . . . .
O3 O 0.3642(2) 0.44764(6) 0.6050(2) 0.0344(6) Uani 1 1 d . . . . .
O4 O 0.01680(18) 0.40086(6) 0.3613(2) 0.0336(6) Uani 1 1 d . . . . .
O5 O -0.09632(19) 0.38633(6) 0.49630(19) 0.0326(6) Uani 1 1 d . . . . .
O6 O -0.17923(19) 0.39735(7) 0.34310(19) 0.0348(6) Uani 1 1 d . . . . .
O7 O 0.2278(2) 0.38298(7) 0.22399(18) 0.0335(6) Uani 1 1 d . . . . .
O8 O 0.2015(2) 0.33349(7) 0.12360(18) 0.0353(6) Uani 1 1 d . . . . .
O9 O 0.3366(2) 0.37013(8) 0.08585(19) 0.0424(8) Uani 1 1 d . . . . .
O10 O 0.1757(2) 0.44531(7) 0.2928(2) 0.0426(7) Uani 1 1 d . . . . .
O11 O 0.1378(2) 0.22422(8) 0.1933(2) 0.0454(8) Uani 1 1 d . . . . .
O12 O 0.2325(2) 0.25565(7) 0.3311(2) 0.0405(7) Uani 1 1 d . . . . .
O13 O 0.1368(3) 0.14861(8) 0.3515(3) 0.0577(9) Uani 1 1 d . . . . .
O14 O 0.2611(3) 0.17862(8) 0.4774(2) 0.0472(8) Uani 1 1 d . . . . .
O15 O -0.0923(2) 0.20839(8) 0.3760(2) 0.0471(8) Uani 1 1 d . . . . .
O16 O 0.0210(2) 0.23255(9) 0.5171(2) 0.0498(9) Uani 1 1 d . . . . .
N1 N -0.0041(3) 0.17804(10) 0.2287(3) 0.0525(11) Uani 1 1 d . . . . .
N2 N 0.2313(3) 0.24119(9) 0.5212(2) 0.0408(9) Uani 1 1 d . . . . .
C1 C 0.2081(3) 0.35627(8) 0.5201(2) 0.0239(7) Uani 1 1 d . . . . .
C2 C 0.1141(3) 0.34976(9) 0.4818(2) 0.0271(8) Uani 1 1 d . . . . .
H2 H 0.057844 0.354316 0.512574 0.033 Uiso 1 1 calc R U . . .
C3 C 0.1044(3) 0.33645(8) 0.3975(2) 0.0246(7) Uani 1 1 d . . . . .
C4 C 0.1865(3) 0.33209(8) 0.3493(3) 0.0262(7) Uani 1 1 d . . . . .
H4 H 0.178984 0.323453 0.292512 0.031 Uiso 1 1 calc R U . . .
C5 C 0.2826(3) 0.34033(8) 0.3833(2) 0.0247(7) Uani 1 1 d . . . . .
C6 C 0.2894(3) 0.35091(8) 0.4723(2) 0.0247(7) Uani 1 1 d . . . . .
H6 H 0.352054 0.354386 0.499646 0.030 Uiso 1 1 calc R U . . .
C7 C 0.2182(3) 0.36777(8) 0.6111(3) 0.0260(7) Uani 1 1 d . . . . .
C8 C 0.1645(3) 0.35398(9) 0.6749(3) 0.0304(8) Uani 1 1 d . . . . .
H8 H 0.122466 0.338121 0.658286 0.036 Uiso 1 1 calc R U . . .
C9 C 0.1718(3) 0.36311(10) 0.7622(3) 0.0372(9) Uani 1 1 d . . . . .
H9 H 0.135409 0.353410 0.804824 0.045 Uiso 1 1 calc R U . . .
C10 C 0.2319(3) 0.38627(11) 0.7865(3) 0.0393(10) Uani 1 1 d . . . . .
H10 H 0.237586 0.392542 0.846150 0.047 Uiso 1 1 calc R U . . .
C11 C 0.2839(3) 0.40030(9) 0.7239(3) 0.0336(9) Uani 1 1 d . . . . .
H11 H 0.325523 0.416107 0.741980 0.040 Uiso 1 1 calc R U . . .
C12 C 0.2780(3) 0.39232(9) 0.6349(3) 0.0277(8) Uani 1 1 d . . . . .
C13 C 0.5343(3) 0.41274(10) 0.5112(3) 0.0405(10) Uani 1 1 d . . . . .
C14 C 0.5980(3) 0.38655(11) 0.4930(3) 0.0442(11) Uani 1 1 d . . . . .
H14A H 0.564619 0.373859 0.448933 0.066 Uiso 1 1 calc R U . . .
H14B H 0.611119 0.375406 0.547536 0.066 Uiso 1 1 calc R U . . .
H14C H 0.659494 0.393425 0.470860 0.066 Uiso 1 1 calc R U . . .
C15 C 0.5108(4) 0.43052(15) 0.4300(4) 0.0690(18) Uani 1 1 d . . . . .
H15A H 0.571016 0.438440 0.407898 0.104 Uiso 1 1 calc R U . . .
H15B H 0.467595 0.446782 0.444023 0.104 Uiso 1 1 calc R U . . .
H15C H 0.478546 0.417961 0.384917 0.104 Uiso 1 1 calc R U . . .
C16 C 0.5847(3) 0.43253(12) 0.5822(4) 0.0559(14) Uani 1 1 d . . . . .
H16A H 0.594859 0.421366 0.637086 0.084 Uiso 1 1 calc R U . . .
H16B H 0.543610 0.449674 0.592435 0.084 Uiso 1 1 calc R U . . .
H16C H 0.647560 0.439122 0.562374 0.084 Uiso 1 1 calc R U . . .
C17 C 0.3157(3) 0.47546(10) 0.6042(4) 0.0448(12) Uani 1 1 d . . . . .
C18 C 0.2073(3) 0.47105(12) 0.6146(5) 0.0639(17) Uani 1 1 d . . . . .
H18A H 0.175025 0.490262 0.615918 0.096 Uiso 1 1 calc R U . . .
H18B H 0.197603 0.460542 0.669681 0.096 Uiso 1 1 calc R U . . .
H18C H 0.179546 0.459523 0.564940 0.096 Uiso 1 1 calc R U . . .
C19 C 0.3309(5) 0.49088(13) 0.5169(5) 0.075(2) Uani 1 1 d . . . . .
H19A H 0.304579 0.478613 0.468273 0.112 Uiso 1 1 calc R U . . .
H19B H 0.400610 0.494015 0.510648 0.112 Uiso 1 1 calc R U . . .
H19C H 0.297389 0.509915 0.515715 0.112 Uiso 1 1 calc R U . . .
C20 C 0.3612(5) 0.49251(14) 0.6820(5) 0.086(3) Uani 1 1 d . . . . .
H20A H 0.328785 0.511629 0.686193 0.129 Uiso 1 1 calc R U . . .
H20B H 0.430471 0.495561 0.673552 0.129 Uiso 1 1 calc R U . . .
H20C H 0.353543 0.481339 0.736228 0.129 Uiso 1 1 calc R U . . .
C21 C 0.0067(3) 0.32594(8) 0.3635(2) 0.0255(7) Uani 1 1 d . . . . .
C22 C -0.0004(3) 0.29676(9) 0.3355(3) 0.0329(9) Uani 1 1 d . . . . .
H22 H 0.056601 0.284985 0.335155 0.040 Uiso 1 1 calc R U . . .
C23 C -0.0902(3) 0.28461(10) 0.3079(3) 0.0359(9) Uani 1 1 d . . . . .
H23 H -0.094062 0.264814 0.287925 0.043 Uiso 1 1 calc R U . . .
C24 C -0.1731(3) 0.30159(10) 0.3099(3) 0.0361(9) Uani 1 1 d . . . . .
H24 H -0.234666 0.293414 0.292412 0.043 Uiso 1 1 calc R U . . .
C25 C -0.1662(3) 0.33069(10) 0.3376(3) 0.0338(9) Uani 1 1 d . . . . .
H25 H -0.223869 0.342142 0.338249 0.041 Uiso 1 1 calc R U . . .
C26 C -0.0771(3) 0.34385(9) 0.3646(3) 0.0289(8) Uani 1 1 d . . . . .
C27 C -0.0955(3) 0.41156(10) 0.5540(3) 0.0362(10) Uani 1 1 d . . . . .
C28 C 0.0094(3) 0.41939(12) 0.5826(4) 0.0557(15) Uani 1 1 d . . . . .
H28A H 0.040080 0.402647 0.613718 0.084 Uiso 1 1 calc R U . . .
H28B H 0.009888 0.436517 0.621744 0.084 Uiso 1 1 calc R U . . .
H28C H 0.045386 0.424032 0.530556 0.084 Uiso 1 1 calc R U . . .
C29 C -0.1450(3) 0.43782(10) 0.5072(3) 0.0435(11) Uani 1 1 d . . . . .
H29A H -0.105941 0.444265 0.458880 0.065 Uiso 1 1 calc R U . . .
H29B H -0.150939 0.454011 0.549153 0.065 Uiso 1 1 calc R U . . .
H29C H -0.209848 0.431999 0.483716 0.065 Uiso 1 1 calc R U . . .
C30 C -0.1514(4) 0.40259(12) 0.6327(3) 0.0495(12) Uani 1 1 d . . . . .
H30A H -0.215921 0.395430 0.612530 0.074 Uiso 1 1 calc R U . . .
H30B H -0.158328 0.419622 0.671380 0.074 Uiso 1 1 calc R U . . .
H30C H -0.116033 0.386926 0.665099 0.074 Uiso 1 1 calc R U . . .
C31 C -0.1981(3) 0.41033(11) 0.2571(3) 0.0420(11) Uani 1 1 d . . . . .
C32 C -0.1422(4) 0.39456(13) 0.1886(3) 0.0565(14) Uani 1 1 d . . . . .
H32A H -0.072240 0.396563 0.203036 0.085 Uiso 1 1 calc R U . . .
H32B H -0.158105 0.403230 0.130634 0.085 Uiso 1 1 calc R U . . .
H32C H -0.159832 0.373665 0.187703 0.085 Uiso 1 1 calc R U . . .
C33 C -0.3059(4) 0.4079(2) 0.2368(4) 0.089(3) Uani 1 1 d . . . . .
H33A H -0.324532 0.387098 0.233899 0.134 Uiso 1 1 calc R U . . .
H33B H -0.322779 0.417341 0.180086 0.134 Uiso 1 1 calc R U . . .
H33C H -0.340543 0.417703 0.283124 0.134 Uiso 1 1 calc R U . . .
C34 C -0.1655(5) 0.44251(13) 0.2626(4) 0.0726(18) Uani 1 1 d . . . . .
H34A H -0.204383 0.453051 0.304512 0.109 Uiso 1 1 calc R U . . .
H34B H -0.174512 0.451655 0.204448 0.109 Uiso 1 1 calc R U . . .
H34C H -0.096631 0.443419 0.282490 0.109 Uiso 1 1 calc R U . . .
C35 C 0.3682(3) 0.33472(8) 0.3348(3) 0.0268(8) Uani 1 1 d . . . . .
C36 C 0.4553(3) 0.32624(9) 0.3816(3) 0.0310(8) Uani 1 1 d . . . . .
H36 H 0.457922 0.326644 0.444111 0.037 Uiso 1 1 calc R U . . .
C37 C 0.5366(3) 0.31738(10) 0.3393(3) 0.0375(10) Uani 1 1 d . . . . .
H37 H 0.593954 0.311751 0.372730 0.045 Uiso 1 1 calc R U . . .
C38 C 0.5345(3) 0.31671(12) 0.2478(3) 0.0449(11) Uani 1 1 d . . . . .
H38 H 0.588784 0.309694 0.218068 0.054 Uiso 1 1 calc R U . . .
C39 C 0.4518(3) 0.32644(11) 0.2008(3) 0.0411(10) Uani 1 1 d . . . . .
H39 H 0.451709 0.326533 0.138379 0.049 Uiso 1 1 calc R U . . .
C40 C 0.3681(3) 0.33616(10) 0.2405(3) 0.0325(9) Uani 1 1 d . . . . .
C41 C 0.1137(3) 0.33944(11) 0.0710(3) 0.0364(9) Uani 1 1 d . U . . .
C42 C 0.0982(10) 0.3137(3) 0.0073(9) 0.056(3) Uani 0.60(2) 1 d D U P A 1
H42A H 0.095305 0.295321 0.040675 0.085 Uiso 0.60(2) 1 calc R U P A 1
H42B H 0.152362 0.312830 -0.031771 0.085 Uiso 0.60(2) 1 calc R U P A 1
H42C H 0.037134 0.316504 -0.027765 0.085 Uiso 0.60(2) 1 calc R U P A 1
C43 C 0.0331(9) 0.3400(4) 0.1327(8) 0.061(3) Uani 0.60(2) 1 d . U P A 1
H43A H -0.026268 0.347342 0.101773 0.092 Uiso 0.60(2) 1 calc R U P A 1
H43B H 0.050954 0.352928 0.182496 0.092 Uiso 0.60(2) 1 calc R U P A 1
H43C H 0.021839 0.320018 0.154320 0.092 Uiso 0.60(2) 1 calc R U P A 1
C44 C 0.1189(11) 0.3681(3) 0.0196(10) 0.064(4) Uani 0.60(2) 1 d D U P A 1
H44A H 0.173351 0.367179 -0.019215 0.096 Uiso 0.60(2) 1 calc R U P A 1
H44B H 0.128710 0.384548 0.060677 0.096 Uiso 0.60(2) 1 calc R U P A 1
H44C H 0.058088 0.370943 -0.015886 0.096 Uiso 0.60(2) 1 calc R U P A 1
C45 C 0.0708(17) 0.3098(5) 0.0449(17) 0.065(5) Uani 0.40(2) 1 d . U P A 2
H45A H 0.012572 0.312762 0.005868 0.098 Uiso 0.40(2) 1 calc R U P A 2
H45B H 0.053262 0.299195 0.097704 0.098 Uiso 0.40(2) 1 calc R U P A 2
H45C H 0.118763 0.298390 0.014080 0.098 Uiso 0.40(2) 1 calc R U P A 2
C46 C 0.0397(14) 0.3558(6) 0.1223(12) 0.054(4) Uani 0.40(2) 1 d D U P A 2
H46A H -0.024583 0.354128 0.091890 0.081 Uiso 0.40(2) 1 calc R U P A 2
H46B H 0.058101 0.376642 0.126960 0.081 Uiso 0.40(2) 1 calc R U P A 2
H46C H 0.037809 0.347353 0.181427 0.081 Uiso 0.40(2) 1 calc R U P A 2
C47 C 0.1379(14) 0.3562(6) -0.0103(13) 0.064(5) Uani 0.40(2) 1 d D U P A 2
H47A H 0.181060 0.344253 -0.045102 0.095 Uiso 0.40(2) 1 calc R U P A 2
H47B H 0.170497 0.374636 0.006728 0.095 Uiso 0.40(2) 1 calc R U P A 2
H47C H 0.077926 0.360494 -0.045608 0.095 Uiso 0.40(2) 1 calc R U P A 2
C48 C 0.3946(4) 0.39621(13) 0.0805(3) 0.0547(13) Uani 1 1 d D U . . .
C49 C 0.3405(19) 0.4222(5) 0.038(2) 0.075(5) Uani 0.48(3) 1 d D U P B 1
H49A H 0.380547 0.439962 0.044775 0.112 Uiso 0.48(3) 1 calc R U P B 1
H49B H 0.279065 0.425165 0.066118 0.112 Uiso 0.48(3) 1 calc R U P B 1
H49C H 0.327128 0.418179 -0.024963 0.112 Uiso 0.48(3) 1 calc R U P B 1
C50 C 0.4881(14) 0.3877(5) 0.0335(17) 0.078(5) Uani 0.48(3) 1 d D U P B 1
H50A H 0.469908 0.378080 -0.022647 0.117 Uiso 0.48(3) 1 calc R U P B 1
H50B H 0.527467 0.374218 0.070882 0.117 Uiso 0.48(3) 1 calc R U P B 1
H50C H 0.525812 0.405514 0.022551 0.117 Uiso 0.48(3) 1 calc R U P B 1
C51 C 0.4308(19) 0.4068(9) 0.1728(13) 0.059(5) Uani 0.48(3) 1 d D U P B 1
H51A H 0.477399 0.422883 0.167095 0.088 Uiso 0.48(3) 1 calc R U P B 1
H51B H 0.462601 0.390428 0.204994 0.088 Uiso 0.48(3) 1 calc R U P B 1
H51C H 0.375503 0.413746 0.204863 0.088 Uiso 0.48(3) 1 calc R U P B 1
C52 C 0.3192(14) 0.4202(5) 0.0551(17) 0.057(4) Uani 0.52(3) 1 d D U P B 2
H52A H 0.351944 0.439261 0.051349 0.086 Uiso 0.52(3) 1 calc R U P B 2
H52B H 0.270727 0.421174 0.099807 0.086 Uiso 0.52(3) 1 calc R U P B 2
H52C H 0.286833 0.415396 -0.002102 0.086 Uiso 0.52(3) 1 calc R U P B 2
C53 C 0.4522(13) 0.3909(4) -0.0022(12) 0.077(4) Uani 0.52(3) 1 d D U P B 2
H53A H 0.406783 0.386619 -0.052441 0.115 Uiso 0.52(3) 1 calc R U P B 2
H53B H 0.496146 0.374111 0.008065 0.115 Uiso 0.52(3) 1 calc R U P B 2
H53C H 0.490113 0.408477 -0.014678 0.115 Uiso 0.52(3) 1 calc R U P B 2
C54 C 0.4530(18) 0.4043(10) 0.1654(14) 0.070(5) Uani 0.52(3) 1 d D U P B 2
H54A H 0.484214 0.423516 0.158130 0.105 Uiso 0.52(3) 1 calc R U P B 2
H54B H 0.502900 0.389356 0.178410 0.105 Uiso 0.52(3) 1 calc R U P B 2
H54C H 0.409350 0.405389 0.214011 0.105 Uiso 0.52(3) 1 calc R U P B 2
C55 C 0.1360(7) 0.4758(2) 0.1379(5) 0.062(2) Uani 0.688(6) 1 d D U P C 1
H55A H 0.111195 0.495572 0.120634 0.075 Uiso 0.688(6) 1 calc R U P C 1
H55B H 0.197192 0.472511 0.108114 0.075 Uiso 0.688(6) 1 calc R U P C 1
C56 C 0.0618(12) 0.4527(3) 0.1072(12) 0.081(4) Uani 0.688(6) 1 d D U P C 1
H56A H 0.044017 0.455561 0.044532 0.121 Uiso 0.688(6) 1 calc R U P C 1
H56B H 0.003614 0.454526 0.141090 0.121 Uiso 0.688(6) 1 calc R U P C 1
H56C H 0.089889 0.433010 0.116155 0.121 Uiso 0.688(6) 1 calc R U P C 1
C57 C 0.2592(5) 0.50048(18) 0.2816(6) 0.0590(18) Uani 0.688(6) 1 d D U P C 1
H57A H 0.248989 0.519006 0.248133 0.071 Uiso 0.688(6) 1 calc R U P C 1
H57B H 0.258351 0.505229 0.345092 0.071 Uiso 0.688(6) 1 calc R U P C 1
C58 C 0.3575(9) 0.4876(3) 0.2624(13) 0.072(4) Uani 0.688(6) 1 d D U P C 1
H58A H 0.356968 0.481590 0.200482 0.108 Uiso 0.688(6) 1 calc R U P C 1
H58B H 0.370823 0.470436 0.300133 0.108 Uiso 0.688(6) 1 calc R U P C 1
H58C H 0.408174 0.502455 0.274007 0.108 Uiso 0.688(6) 1 calc R U P C 1
C59 C 0.0572(6) 0.49434(18) 0.3008(6) 0.0547(18) Uani 0.688(6) 1 d D U P C 1
H59A H 0.064980 0.515830 0.293051 0.066 Uiso 0.688(6) 1 calc R U P C 1
H59B H -0.004251 0.488372 0.268920 0.066 Uiso 0.688(6) 1 calc R U P C 1
C60 C 0.0507(7) 0.4875(2) 0.3985(6) 0.054(2) Uani 0.688(6) 1 d D U P C 1
H60A H 0.044520 0.466247 0.406715 0.082 Uiso 0.688(6) 1 calc R U P C 1
H60B H -0.006222 0.497462 0.420703 0.082 Uiso 0.688(6) 1 calc R U P C 1
H60C H 0.109647 0.494580 0.430960 0.082 Uiso 0.688(6) 1 calc R U P C 1
C61 C 0.0740(15) 0.4720(5) 0.1562(12) 0.067(3) Uani 0.312(6) 1 d D U P C 2
H61A H 0.007241 0.475121 0.175217 0.080 Uiso 0.312(6) 1 calc R U P C 2
H61B H 0.088002 0.487614 0.113294 0.080 Uiso 0.312(6) 1 calc R U P C 2
C62 C 0.080(3) 0.4421(5) 0.111(3) 0.073(6) Uani 0.312(6) 1 d D U P C 2
H62A H 0.095294 0.444784 0.049930 0.110 Uiso 0.312(6) 1 calc R U P C 2
H62B H 0.016719 0.432047 0.113626 0.110 Uiso 0.312(6) 1 calc R U P C 2
H62C H 0.130169 0.430133 0.141958 0.110 Uiso 0.312(6) 1 calc R U P C 2
C63 C 0.2735(10) 0.4827(4) 0.1944(11) 0.056(3) Uani 0.312(6) 1 d D U P C 2
H63A H 0.277606 0.469327 0.143256 0.067 Uiso 0.312(6) 1 calc R U P C 2
H63B H 0.272919 0.503210 0.172719 0.067 Uiso 0.312(6) 1 calc R U P C 2
C64 C 0.361(2) 0.4778(7) 0.259(3) 0.063(5) Uani 0.312(6) 1 d D U P C 2
H64A H 0.420426 0.477779 0.226993 0.094 Uiso 0.312(6) 1 calc R U P C 2
H64B H 0.353751 0.458903 0.288887 0.094 Uiso 0.312(6) 1 calc R U P C 2
H64C H 0.363579 0.493722 0.302613 0.094 Uiso 0.312(6) 1 calc R U P C 2
C65 C 0.1323(12) 0.5036(3) 0.3197(11) 0.057(3) Uani 0.312(6) 1 d D U P C 2
H65A H 0.185432 0.507284 0.364848 0.068 Uiso 0.312(6) 1 calc R U P C 2
H65B H 0.119540 0.521883 0.285513 0.068 Uiso 0.312(6) 1 calc R U P C 2
C66 C 0.0415(15) 0.4930(6) 0.3613(17) 0.061(5) Uani 0.312(6) 1 d D U P C 2
H66A H 0.002499 0.481159 0.318557 0.091 Uiso 0.312(6) 1 calc R U P C 2
H66B H 0.003344 0.509957 0.379156 0.091 Uiso 0.312(6) 1 calc R U P C 2
H66C H 0.059677 0.480939 0.412990 0.091 Uiso 0.312(6) 1 calc R U P C 2
C67 C 0.0289(4) 0.18686(15) 0.1414(4) 0.0645(17) Uani 1 1 d . . . . .
H67A H -0.023316 0.182329 0.096044 0.077 Uiso 1 1 calc R U . . .
H67B H 0.086406 0.174914 0.128141 0.077 Uiso 1 1 calc R U . . .
C68 C 0.0548(4) 0.21887(15) 0.1349(3) 0.0618(16) Uani 1 1 d . . . . .
H68A H 0.069842 0.223808 0.073752 0.074 Uiso 1 1 calc R U . . .
H68B H -0.000446 0.231232 0.151582 0.074 Uiso 1 1 calc R U . . .
C69 C 0.1755(4) 0.25307(11) 0.1819(3) 0.0484(12) Uani 1 1 d . . . . .
H69A H 0.125304 0.267865 0.194318 0.058 Uiso 1 1 calc R U . . .
H69B H 0.193610 0.255706 0.120351 0.058 Uiso 1 1 calc R U . . .
C70 C 0.2623(4) 0.25739(11) 0.2428(3) 0.0465(11) Uani 1 1 d . . . . .
H70A H 0.311370 0.242009 0.232597 0.056 Uiso 1 1 calc R U . . .
H70B H 0.291875 0.276855 0.232352 0.056 Uiso 1 1 calc R U . . .
C71 C 0.3113(3) 0.26190(11) 0.3932(3) 0.0475(12) Uani 1 1 d . . . . .
H71A H 0.347274 0.279425 0.373996 0.057 Uiso 1 1 calc R U . . .
H71B H 0.356828 0.245027 0.396871 0.057 Uiso 1 1 calc R U . . .
C72 C 0.2718(4) 0.26748(11) 0.4813(3) 0.0476(12) Uani 1 1 d . . . . .
H72A H 0.324622 0.275364 0.521429 0.057 Uiso 1 1 calc R U . . .
H72B H 0.220492 0.282702 0.474972 0.057 Uiso 1 1 calc R U . . .
C73 C 0.0079(4) 0.14608(13) 0.2404(4) 0.0628(16) Uani 1 1 d . . . . .
H73A H -0.013225 0.136040 0.184871 0.075 Uiso 1 1 calc R U . . .
H73B H -0.034705 0.139313 0.286651 0.075 Uiso 1 1 calc R U . . .
C74 C 0.1113(5) 0.13735(14) 0.2657(5) 0.0699(18) Uani 1 1 d . . . . .
H74A H 0.117387 0.115637 0.265564 0.084 Uiso 1 1 calc R U . . .
H74B H 0.155564 0.145467 0.222662 0.084 Uiso 1 1 calc R U . . .
C75 C 0.2271(5) 0.13706(13) 0.3852(5) 0.0706(18) Uani 1 1 d . . . . .
H75A H 0.280155 0.143784 0.348750 0.085 Uiso 1 1 calc R U . . .
H75B H 0.225331 0.115277 0.383949 0.085 Uiso 1 1 calc R U . . .
C76 C 0.2445(5) 0.14771(13) 0.4780(5) 0.0677(17) Uani 1 1 d . . . . .
H76A H 0.187301 0.143219 0.512265 0.081 Uiso 1 1 calc R U . . .
H76B H 0.301701 0.137538 0.506094 0.081 Uiso 1 1 calc R U . . .
C77 C 0.2762(4) 0.19034(12) 0.5637(3) 0.0505(12) Uani 1 1 d . . . . .
H77A H 0.326321 0.178718 0.597458 0.061 Uiso 1 1 calc R U . . .
H77B H 0.215054 0.189362 0.594955 0.061 Uiso 1 1 calc R U . . .
C78 C 0.3085(4) 0.22158(12) 0.5567(3) 0.0479(12) Uani 1 1 d . . . . .
H78A H 0.331428 0.228657 0.615779 0.057 Uiso 1 1 calc R U . . .
H78B H 0.364056 0.222484 0.518210 0.057 Uiso 1 1 calc R U . . .
C79 C -0.1069(4) 0.18653(15) 0.2339(4) 0.0627(16) Uani 1 1 d . . . . .
H79A H -0.147698 0.173003 0.196638 0.075 Uiso 1 1 calc R U . . .
H79B H -0.115960 0.206641 0.209754 0.075 Uiso 1 1 calc R U . . .
C80 C -0.1414(4) 0.18590(14) 0.3261(4) 0.0590(15) Uani 1 1 d . . . . .
H80A H -0.212500 0.189234 0.324821 0.071 Uiso 1 1 calc R U . . .
H80B H -0.127354 0.166458 0.353254 0.071 Uiso 1 1 calc R U . . .
C81 C -0.1253(4) 0.20942(15) 0.4630(3) 0.0601(16) Uani 1 1 d . . . . .
H81A H -0.105122 0.191359 0.495477 0.072 Uiso 1 1 calc R U . . .
H81B H -0.197141 0.210651 0.460907 0.072 Uiso 1 1 calc R U . . .
C82 C -0.0819(4) 0.23592(15) 0.5084(3) 0.0584(15) Uani 1 1 d . . . . .
H82A H -0.098766 0.253841 0.473847 0.070 Uiso 1 1 calc R U . . .
H82B H -0.108347 0.238052 0.567308 0.070 Uiso 1 1 calc R U . . .
C83 C 0.0664(4) 0.25810(14) 0.5558(3) 0.0573(15) Uani 1 1 d . . . . .
H83A H 0.027976 0.265454 0.604371 0.069 Uiso 1 1 calc R U . . .
H83B H 0.069940 0.273879 0.511258 0.069 Uiso 1 1 calc R U . . .
C84 C 0.1673(4) 0.24976(14) 0.5906(3) 0.0537(13) Uani 1 1 d . . . . .
H84A H 0.196629 0.266671 0.623403 0.064 Uiso 1 1 calc R U . . .
H84B H 0.162596 0.233199 0.632439 0.064 Uiso 1 1 calc R U . . .
O17 O -0.0596(3) 0.29641(9) 0.7011(3) 0.0649(11) Uani 1 1 d . . . . .
C85 C 0.0475(5) 0.2729(2) 0.8064(5) 0.092(3) Uani 1 1 d . . . . .
H85A H 0.106032 0.276111 0.773949 0.139 Uiso 1 1 calc R U . . .
H85B H 0.016653 0.254337 0.787088 0.139 Uiso 1 1 calc R U . . .
H85C H 0.065273 0.271799 0.869574 0.139 Uiso 1 1 calc R U . . .
C86 C -0.0223(5) 0.29782(15) 0.7890(4) 0.074(2) Uani 1 1 d . . . . .
H86A H -0.076099 0.296503 0.829315 0.089 Uiso 1 1 calc R U . . .
H86B H 0.011594 0.316814 0.799630 0.089 Uiso 1 1 calc R U . . .
C87 C -0.1244(6) 0.31932(14) 0.6772(5) 0.087(2) Uani 1 1 d . . . . .
H87A H -0.090635 0.338482 0.684318 0.105 Uiso 1 1 calc R U . . .
H87B H -0.179442 0.319165 0.716369 0.105 Uiso 1 1 calc R U . . .
C88 C -0.1619(6) 0.31575(16) 0.5839(5) 0.088(2) Uani 1 1 d . . . . .
H88A H -0.107195 0.315546 0.545371 0.132 Uiso 1 1 calc R U . . .
H88B H -0.205281 0.332188 0.567569 0.132 Uiso 1 1 calc R U . . .
H88C H -0.197796 0.297183 0.577602 0.132 Uiso 1 1 calc R U . . .

loop_
_atom_site_aniso_label
_atom_site_aniso_U_11
_atom_site_aniso_U_22
_atom_site_aniso_U_33
_atom_site_aniso_U_23
_atom_site_aniso_U_13
_atom_site_aniso_U_12
Ce1 0.01857(9) 0.02840(11) 0.03225(11) 0.00122(9) -0.00109(7) -0.00003(8)
K1 0.0315(4) 0.0409(5) 0.0334(4) -0.0010(4) 0.0006(3) -0.0032(4)
P1 0.0454(7) 0.0441(7) 0.0590(8) 0.0186(6) -0.0097(6) -0.0054(5)
Si1 0.0211(5) 0.0270(5) 0.0347(5) -0.0006(4) -0.0032(4) -0.0016(4)
Si2 0.0170(4) 0.0304(5) 0.0414(6) -0.0040(4) -0.0018(4) 0.0011(4)
Si3 0.0233(5) 0.0456(7) 0.0277(5) 0.0000(5) 0.0004(4) 0.0010(4)
O1 0.0279(14) 0.0302(14) 0.0388(16) 0.0010(12) -0.0085(12) -0.0062(11)
O2 0.0218(13) 0.0316(14) 0.0374(15) 0.0008(12) 0.0004(11) -0.0026(11)
O3 0.0267(14) 0.0286(14) 0.0472(17) -0.0051(12) -0.0047(12) 0.0001(11)
O4 0.0181(12) 0.0322(15) 0.0503(17) 0.0039(13) 0.0002(12) 0.0023(11)
O5 0.0241(13) 0.0332(15) 0.0402(16) -0.0102(12) -0.0019(11) 0.0013(11)
O6 0.0217(13) 0.0402(16) 0.0424(16) -0.0009(13) -0.0004(11) 0.0037(12)
O7 0.0320(14) 0.0435(17) 0.0250(14) 0.0039(12) 0.0020(11) 0.0041(12)
O8 0.0294(14) 0.0474(18) 0.0283(14) 0.0007(12) -0.0068(11) 0.0040(13)
O9 0.0305(15) 0.065(2) 0.0309(15) 0.0089(14) -0.0009(12) -0.0031(14)
O10 0.0457(18) 0.0347(17) 0.0471(18) 0.0071(14) 0.0012(14) -0.0010(14)
O11 0.053(2) 0.049(2) 0.0338(16) 0.0003(14) 0.0002(14) -0.0002(16)
O12 0.0401(17) 0.0399(17) 0.0423(17) -0.0024(14) 0.0098(13) -0.0035(13)
O13 0.058(2) 0.047(2) 0.067(2) -0.0063(18) -0.0084(18) -0.0040(17)
O14 0.053(2) 0.0427(19) 0.0457(19) 0.0089(15) -0.0040(15) 0.0012(15)
O15 0.0341(16) 0.064(2) 0.0430(18) -0.0036(16) 0.0019(13) -0.0103(15)
O16 0.0379(17) 0.075(3) 0.0370(17) -0.0081(16) 0.0043(14) 0.0044(17)
N1 0.048(2) 0.061(3) 0.048(2) -0.014(2) -0.0065(19) -0.010(2)
N2 0.037(2) 0.052(2) 0.0329(19) -0.0016(17) -0.0040(15) 0.0025(17)
C1 0.0233(17) 0.0242(18) 0.0234(17) 0.0011(14) -0.0044(13) -0.0010(14)
C2 0.0219(17) 0.031(2) 0.0284(19) 0.0000(15) 0.0025(14) 0.0012(15)
C3 0.0218(17) 0.0222(17) 0.0298(19) 0.0006(14) 0.0030(14) -0.0012(14)
C4 0.0238(18) 0.0226(17) 0.0317(19) 0.0004(15) -0.0021(14) 0.0028(14)
C5 0.0196(17) 0.0252(18) 0.0290(19) 0.0006(14) -0.0011(14) 0.0024(14)
C6 0.0190(16) 0.0254(18) 0.0295(19) 0.0019(14) -0.0020(14) 0.0013(14)
C7 0.0181(16) 0.0289(19) 0.0309(19) -0.0008(15) -0.0001(14) 0.0035(14)
C8 0.0245(18) 0.037(2) 0.029(2) -0.0011(16) 0.0000(15) -0.0015(16)
C9 0.034(2) 0.044(2) 0.033(2) 0.0038(18) 0.0052(17) -0.0014(19)
C10 0.042(2) 0.050(3) 0.025(2) -0.0072(18) 0.0025(17) 0.000(2)
C11 0.031(2) 0.034(2) 0.035(2) -0.0061(17) -0.0029(16) -0.0030(17)
C12 0.0199(17) 0.030(2) 0.033(2) -0.0043(16) -0.0014(14) 0.0018(14)
C13 0.026(2) 0.039(2) 0.057(3) 0.003(2) 0.0089(19) -0.0028(18)
C14 0.028(2) 0.048(3) 0.058(3) -0.013(2) 0.006(2) -0.0053(19)
C15 0.051(3) 0.085(5) 0.073(4) 0.027(3) 0.019(3) -0.001(3)
C16 0.031(2) 0.046(3) 0.092(4) -0.015(3) 0.011(2) -0.009(2)
C17 0.026(2) 0.031(2) 0.076(3) -0.008(2) -0.010(2) 0.0011(17)
C18 0.029(2) 0.049(3) 0.113(5) -0.015(3) -0.001(3) 0.007(2)
C19 0.060(4) 0.046(3) 0.118(6) 0.030(4) 0.004(4) 0.003(3)
C20 0.061(4) 0.056(4) 0.138(7) -0.051(4) -0.034(4) 0.014(3)
C21 0.0216(17) 0.0294(19) 0.0255(18) -0.0016(15) 0.0002(14) -0.0007(14)
C22 0.0258(19) 0.030(2) 0.043(2) -0.0071(17) 0.0060(16) -0.0024(16)
C23 0.033(2) 0.033(2) 0.041(2) -0.0079(18) 0.0004(18) -0.0072(17)
C24 0.027(2) 0.042(2) 0.039(2) -0.0033(18) -0.0065(17) -0.0095(17)
C25 0.0202(18) 0.039(2) 0.041(2) -0.0034(18) -0.0008(16) -0.0006(16)
C26 0.0214(17) 0.036(2) 0.0292(19) -0.0020(16) 0.0015(14) -0.0033(15)
C27 0.026(2) 0.036(2) 0.046(2) -0.0148(19) -0.0070(17) 0.0021(17)
C28 0.028(2) 0.057(3) 0.081(4) -0.031(3) -0.014(2) 0.002(2)
C29 0.039(2) 0.033(2) 0.058(3) -0.008(2) -0.001(2) 0.0020(19)
C30 0.051(3) 0.050(3) 0.048(3) -0.011(2) 0.008(2) 0.006(2)
C31 0.028(2) 0.053(3) 0.044(3) 0.000(2) -0.0058(18) 0.0094(19)
C32 0.063(3) 0.062(3) 0.045(3) -0.003(2) 0.002(2) 0.011(3)
C33 0.035(3) 0.163(8) 0.067(4) 0.030(5) -0.012(3) 0.013(4)
C34 0.102(5) 0.050(3) 0.063(4) 0.007(3) -0.013(4) 0.017(3)
C35 0.0206(17) 0.0268(19) 0.033(2) -0.0027(15) 0.0008(14) -0.0005(14)
C36 0.0233(18) 0.036(2) 0.033(2) -0.0022(17) -0.0003(15) 0.0022(16)
C37 0.0230(19) 0.046(3) 0.043(2) -0.005(2) -0.0001(17) 0.0056(17)
C38 0.027(2) 0.062(3) 0.046(3) -0.007(2) 0.0089(19) 0.013(2)
C39 0.032(2) 0.060(3) 0.031(2) -0.007(2) 0.0031(17) 0.008(2)
C40 0.0251(19) 0.041(2) 0.032(2) -0.0007(17) 0.0023(15) 0.0024(16)
C41 0.0265(19) 0.050(3) 0.032(2) 0.0012(18) -0.0039(16) 0.0047(18)
C42 0.055(7) 0.059(6) 0.052(7) -0.017(6) -0.025(5) 0.014(5)
C43 0.034(4) 0.106(10) 0.042(5) 0.009(7) -0.006(4) 0.018(7)
C44 0.059(7) 0.069(8) 0.060(8) 0.019(5) -0.029(6) -0.007(6)
C45 0.055(9) 0.067(9) 0.070(11) -0.005(9) -0.023(8) -0.002(8)
C46 0.036(6) 0.085(11) 0.039(7) -0.009(8) -0.001(5) 0.025(9)
C47 0.049(8) 0.089(12) 0.052(9) 0.031(8) -0.008(7) -0.010(8)
C48 0.040(3) 0.073(3) 0.053(3) 0.001(3) 0.017(2) -0.016(2)
C49 0.078(11) 0.079(9) 0.067(11) 0.032(7) -0.004(9) -0.033(9)
C50 0.042(8) 0.111(10) 0.083(10) -0.018(9) 0.031(7) -0.030(8)
C51 0.025(9) 0.075(9) 0.076(8) 0.014(7) 0.000(6) -0.022(8)
C52 0.058(8) 0.058(7) 0.056(9) 0.021(6) 0.009(6) -0.022(6)
C53 0.032(7) 0.106(9) 0.093(10) -0.010(8) 0.013(6) -0.010(7)
C54 0.030(10) 0.093(10) 0.086(9) 0.010(8) -0.008(7) -0.022(10)
C55 0.063(4) 0.062(4) 0.062(4) 0.008(4) 0.002(4) -0.003(4)
C56 0.085(8) 0.087(8) 0.069(6) -0.004(7) -0.005(6) -0.009(7)
C57 0.054(4) 0.052(4) 0.070(4) 0.009(3) -0.006(3) -0.010(3)
C58 0.051(5) 0.069(8) 0.096(7) 0.005(7) 0.002(5) -0.011(5)
C59 0.059(4) 0.041(3) 0.064(4) 0.004(3) -0.003(4) 0.005(3)
C60 0.045(4) 0.049(5) 0.068(6) -0.001(5) -0.007(4) 0.012(3)
C61 0.066(6) 0.070(6) 0.064(6) 0.005(6) -0.006(6) -0.005(6)
C62 0.074(10) 0.076(11) 0.067(9) -0.002(10) -0.013(9) -0.005(10)
C63 0.051(5) 0.052(6) 0.063(6) 0.006(5) -0.003(5) -0.010(5)
C64 0.043(8) 0.062(12) 0.082(9) 0.003(10) -0.004(8) -0.012(8)
C65 0.053(5) 0.049(5) 0.068(5) 0.004(5) -0.002(5) -0.001(5)
C66 0.056(9) 0.050(9) 0.076(11) -0.001(10) -0.008(10) 0.004(8)
C67 0.062(4) 0.089(5) 0.041(3) -0.024(3) -0.007(2) -0.010(3)
C68 0.061(3) 0.090(5) 0.033(3) 0.006(3) -0.011(2) -0.004(3)
C69 0.063(3) 0.045(3) 0.039(3) 0.004(2) 0.016(2) 0.008(2)
C70 0.056(3) 0.041(3) 0.044(3) -0.003(2) 0.021(2) -0.005(2)
C71 0.040(2) 0.038(3) 0.064(3) 0.005(2) 0.003(2) -0.008(2)
C72 0.047(3) 0.039(3) 0.055(3) -0.011(2) -0.008(2) -0.004(2)
C73 0.058(3) 0.063(4) 0.066(4) -0.023(3) -0.011(3) -0.020(3)
C74 0.068(4) 0.054(4) 0.086(5) -0.029(3) -0.009(3) -0.004(3)
C75 0.073(4) 0.040(3) 0.097(5) -0.004(3) -0.014(4) 0.007(3)
C76 0.068(4) 0.044(3) 0.089(5) 0.018(3) -0.013(3) -0.003(3)
C77 0.052(3) 0.063(3) 0.035(2) 0.009(2) -0.011(2) 0.002(2)
C78 0.040(2) 0.059(3) 0.043(3) -0.001(2) -0.012(2) 0.002(2)
C79 0.045(3) 0.083(4) 0.059(3) -0.020(3) -0.011(2) -0.015(3)
C80 0.039(3) 0.077(4) 0.061(3) -0.013(3) 0.002(2) -0.019(3)
C81 0.036(3) 0.101(5) 0.043(3) 0.001(3) 0.008(2) -0.008(3)
C82 0.037(3) 0.100(5) 0.039(3) -0.016(3) 0.009(2) 0.004(3)
C83 0.047(3) 0.082(4) 0.042(3) -0.021(3) -0.001(2) 0.012(3)
C84 0.052(3) 0.075(4) 0.033(2) -0.012(2) -0.004(2) 0.003(3)
O17 0.082(3) 0.060(3) 0.055(2) -0.0082(19) 0.027(2) -0.015(2)
C85 0.076(5) 0.138(8) 0.064(4) -0.030(5) 0.013(4) -0.011(5)
C86 0.102(5) 0.070(4) 0.053(3) -0.017(3) 0.028(3) -0.035(4)
C87 0.141(7) 0.043(3) 0.082(5) -0.006(3) 0.039(5) -0.008(4)
C88 0.114(6) 0.067(4) 0.086(5) 0.012(4) 0.036(5) 0.009(4)

loop_
_atom_type_symbol
_atom_type_description
_atom_type_scat_dispersion_real
_atom_type_scat_dispersion_imag
_atom_type_scat_source
C C 0.0181 0.0091 'International Tables Vol C Tables 4.2.6.8 and 6.1.1.4'
H H 0.0000 0.0000 'International Tables Vol C Tables 4.2.6.8 and 6.1.1.4'
Ce Ce -1.8482 9.6596 'International Tables Vol C Tables 4.2.6.8 and 6.1.1.4'
K K 0.3868 1.0657 'International Tables Vol C Tables 4.2.6.8 and 6.1.1.4'
N N 0.0311 0.0180 'International Tables Vol C Tables 4.2.6.8 and 6.1.1.4'
O O 0.0492 0.0322 'International Tables Vol C Tables 4.2.6.8 and 6.1.1.4'
P P 0.2955 0.4335 'International Tables Vol C Tables 4.2.6.8 and 6.1.1.4'
Si Si 0.2541 0.3302 'International Tables Vol C Tables 4.2.6.8 and 6.1.1.4'

loop_
_exptl_crystal_face_index_h
_exptl_crystal_face_index_k
_exptl_crystal_face_index_l
_exptl_crystal_face_perp_dist
1 -1 0 0.1890
0 1 0 0.0450
0 -1 0 0.0501
0 1 -2 0.0584
0 -1 2 0.0888
-2 2 1 0.2338
0 -2 -1 0.0569
-1 -1 0 0.2422
1 1 0 0.1826
2 0 -1 0.1778
0 2 1 0.0825
-2 -28 -2 0.0749
-7 -7 6 0.2206
5 25 -1 0.0946
-2 -26 4 0.0942
6 -22 3 0.1335
1 1 2 0.1435
-3 27 1 0.1197
-6 21 0 0.1790
-2 22 -6 0.0712

loop_
_geom_angle_atom_site_label_1
_geom_angle_atom_site_label_2
_geom_angle_atom_site_label_3
_geom_angle
_geom_angle_site_symmetry_1
_geom_angle_site_symmetry_3
_geom_angle_publ_flag
O1 Ce1 O10 82.19(10) . . ?
O1 Ce1 C1 71.45(10) . . ?
O1 Ce1 C2 94.78(10) . . ?
O1 Ce1 C3 119.35(10) . . ?
O1 Ce1 C4 119.57(10) . . ?
O1 Ce1 C5 94.20(10) . . ?
O1 Ce1 C6 71.33(10) . . ?
O4 Ce1 O1 118.83(11) . . ?
O4 Ce1 O7 111.51(10) . . ?
O4 Ce1 O10 85.28(10) . . ?
O4 Ce1 C1 96.86(10) . . ?
O4 Ce1 C2 73.38(10) . . ?
O4 Ce1 C3 73.47(10) . . ?
O4 Ce1 C4 96.71(10) . . ?
O4 Ce1 C5 123.02(10) . . ?
O4 Ce1 C6 120.82(10) . . ?
O7 Ce1 O1 125.59(10) . . ?
O7 Ce1 O10 82.68(11) . . ?
O7 Ce1 C1 122.36(10) . . ?
O7 Ce1 C2 118.91(11) . . ?
O7 Ce1 C3 92.90(10) . . ?
O7 Ce1 C4 71.02(11) . . ?
O7 Ce1 C5 73.79(10) . . ?
O7 Ce1 C6 100.05(10) . . ?
O10 Ce1 C1 151.04(10) . . ?
O10 Ce1 C2 153.82(11) . . ?
O10 Ce1 C3 155.04(10) . . ?
O10 Ce1 C4 152.48(11) . . ?
O10 Ce1 C5 148.17(11) . . ?
O10 Ce1 C6 149.30(10) . . ?
C2 Ce1 C1 27.11(9) . . ?
C2 Ce1 C6 47.47(10) . . ?
C3 Ce1 C1 47.92(10) . . ?
C3 Ce1 C2 27.37(10) . . ?
C3 Ce1 C6 55.66(10) . . ?
C4 Ce1 C1 56.19(10) . . ?
C4 Ce1 C2 48.43(11) . . ?
C4 Ce1 C3 27.23(10) . . ?
C4 Ce1 C6 48.29(10) . . ?
C5 Ce1 C1 48.91(10) . . ?
C5 Ce1 C2 57.78(10) . . ?
C5 Ce1 C3 49.61(10) . . ?
C5 Ce1 C4 28.56(10) . . ?
C5 Ce1 C6 27.82(10) . . ?
C6 Ce1 C1 26.40(10) . . ?
O11 K1 O14 121.21(10) . . ?
O11 K1 N1 59.82(11) . . ?
O11 K1 N2 120.23(11) . . ?
O12 K1 O11 59.51(10) . . ?
O12 K1 O13 129.85(11) . . ?
O12 K1 O14 94.69(10) . . ?
O12 K1 O15 128.69(11) . . ?
O12 K1 O16 101.54(11) . . ?
O12 K1 N1 119.15(12) . . ?
O12 K1 N2 60.92(10) . . ?
O13 K1 O11 95.31(11) . . ?
O13 K1 O14 60.07(11) . . ?
O13 K1 O15 96.32(11) . . ?
O13 K1 N1 60.50(12) . . ?
O13 K1 N2 119.32(11) . . ?
O14 K1 N1 120.28(12) . . ?
O14 K1 N2 59.53(10) . . ?
O15 K1 O11 100.92(10) . . ?
O15 K1 O14 131.77(11) . . ?
O15 K1 N1 60.56(11) . . ?
O15 K1 N2 119.56(10) . . ?
O16 K1 O11 138.30(11) . . ?
O16 K1 O13 121.88(12) . . ?
O16 K1 O14 95.37(10) . . ?
O16 K1 O15 60.10(10) . . ?
O16 K1 N1 120.40(12) . . ?
O16 K1 N2 59.70(10) . . ?
N1 K1 N2 179.82(13) . . ?
O10 P1 C55 116.5(3) . . ?
O10 P1 C57 112.8(3) . . ?
O10 P1 C59 110.7(3) . . ?
O10 P1 C61 109.4(7) . . ?
O10 P1 C63 105.3(6) . . ?
O10 P1 C65 117.8(6) . . ?
C55 P1 C57 109.4(4) . . ?
C55 P1 C59 105.9(4) . . ?
C57 P1 C59 100.3(4) . . ?
C61 P1 C63 99.3(9) . . ?
C65 P1 C61 111.9(9) . . ?
C65 P1 C63 111.4(8) . . ?
O1 Si1 O2 116.01(16) . . ?
O1 Si1 O3 113.50(16) . . ?
O1 Si1 C12 112.10(16) . . ?
O2 Si1 O3 103.97(15) . . ?
O2 Si1 C12 104.00(16) . . ?
O3 Si1 C12 106.26(17) . . ?
O4 Si2 O5 115.20(16) . . ?
O4 Si2 O6 113.43(16) . . ?
O4 Si2 C26 112.78(16) . . ?
O5 Si2 O6 103.74(15) . . ?
O5 Si2 C26 105.12(17) . . ?
O6 Si2 C26 105.59(17) . . ?
O7 Si3 O8 114.85(16) . . ?
O7 Si3 O9 113.20(18) . . ?
O7 Si3 C40 112.12(17) . . ?
O8 Si3 O9 102.80(16) . . ?
O8 Si3 C40 106.68(18) . . ?
O9 Si3 C40 106.38(17) . . ?
Si1 O1 Ce1 144.81(17) . . ?
C13 O2 Si1 129.9(3) . . ?
C17 O3 Si1 132.5(3) . . ?
Si2 O4 Ce1 142.66(17) . . ?
C27 O5 Si2 129.8(3) . . ?
C31 O6 Si2 130.5(3) . . ?
Si3 O7 Ce1 144.30(17) . . ?
C41 O8 Si3 127.6(3) . . ?
C48 O9 Si3 128.7(3) . . ?
P1 O10 Ce1 173.8(2) . . ?
C68 O11 K1 114.9(3) . . ?
C69 O11 K1 113.3(3) . . ?
C69 O11 C68 111.4(4) . . ?
C70 O12 K1 117.9(3) . . ?
C71 O12 K1 115.9(3) . . ?
C71 O12 C70 111.3(4) . . ?
C74 O13 K1 116.0(3) . . ?
C75 O13 K1 115.3(3) . . ?
C75 O13 C74 111.4(5) . . ?
C76 O14 K1 112.0(3) . . ?
C76 O14 C77 112.2(4) . . ?
C77 O14 K1 112.8(3) . . ?
C80 O15 K1 116.9(3) . . ?
C80 O15 C81 110.7(4) . . ?
C81 O15 K1 112.4(3) . . ?
C82 O16 K1 117.3(3) . . ?
C82 O16 C83 111.2(4) . . ?
C83 O16 K1 115.0(3) . . ?
C67 N1 K1 110.6(3) . . ?
C73 N1 K1 109.1(3) . . ?
C73 N1 C67 109.7(5) . . ?
C73 N1 C79 110.7(5) . . ?
C79 N1 K1 108.1(3) . . ?
C79 N1 C67 108.6(5) . . ?
C72 N2 K1 106.3(3) . . ?
C72 N2 C78 111.3(4) . . ?
C78 N2 K1 109.3(3) . . ?
C84 N2 K1 109.6(3) . . ?
C84 N2 C72 109.9(4) . . ?
C84 N2 C78 110.4(4) . . ?
C2 C1 Ce1 74.2(2) . . ?
C2 C1 C7 119.6(3) . . ?
C6 C1 Ce1 75.7(2) . . ?
C6 C1 C2 119.4(3) . . ?
C6 C1 C7 121.0(3) . . ?
C7 C1 Ce1 122.6(2) . . ?
Ce1 C2 H2 116.0 . . ?
C1 C2 Ce1 78.7(2) . . ?
C1 C2 H2 120.1 . . ?
C3 C2 Ce1 75.9(2) . . ?
C3 C2 C1 119.9(3) . . ?
C3 C2 H2 120.1 . . ?
C2 C3 Ce1 76.7(2) . . ?
C2 C3 C21 119.2(3) . . ?
C4 C3 Ce1 73.9(2) . . ?
C4 C3 C2 119.8(3) . . ?
C4 C3 C21 121.0(3) . . ?
C21 C3 Ce1 123.1(2) . . ?
Ce1 C4 H4 117.3 . . ?
C3 C4 Ce1 78.9(2) . . ?
C3 C4 H4 119.0 . . ?
C3 C4 C5 121.9(4) . . ?
C5 C4 Ce1 75.4(2) . . ?
C5 C4 H4 119.0 . . ?
C4 C5 Ce1 76.0(2) . . ?
C4 C5 C35 121.8(3) . . ?
C6 C5 Ce1 80.3(2) . . ?
C6 C5 C4 115.9(3) . . ?
C6 C5 C35 121.8(3) . . ?
C35 C5 Ce1 119.2(2) . . ?
Ce1 C6 H6 122.8 . . ?
C1 C6 Ce1 77.9(2) . . ?
C1 C6 C5 122.6(3) . . ?
C1 C6 H6 118.7 . . ?
C5 C6 Ce1 71.9(2) . . ?
C5 C6 H6 118.7 . . ?
C8 C7 C1 117.7(3) . . ?
C8 C7 C12 119.6(4) . . ?
C12 C7 C1 122.6(3) . . ?
C7 C8 H8 119.4 . . ?
C9 C8 C7 121.1(4) . . ?
C9 C8 H8 119.4 . . ?
C8 C9 H9 120.1 . . ?
C10 C9 C8 119.7(4) . . ?
C10 C9 H9 120.1 . . ?
C9 C10 H10 120.2 . . ?
C9 C10 C11 119.6(4) . . ?
C11 C10 H10 120.2 . . ?
C10 C11 H11 118.5 . . ?
C10 C11 C12 123.0(4) . . ?
C12 C11 H11 118.5 . . ?
C7 C12 Si1 124.4(3) . . ?
C11 C12 Si1 118.6(3) . . ?
C11 C12 C7 116.8(4) . . ?
O2 C13 C14 106.2(4) . . ?
O2 C13 C15 110.7(4) . . ?
O2 C13 C16 108.2(4) . . ?
C14 C13 C16 110.1(4) . . ?
C15 C13 C14 112.0(5) . . ?
C15 C13 C16 109.4(5) . . ?
C13 C14 H14A 109.5 . . ?
C13 C14 H14B 109.5 . . ?
C13 C14 H14C 109.5 . . ?
H14A C14 H14B 109.5 . . ?
H14A C14 H14C 109.5 . . ?
H14B C14 H14C 109.5 . . ?
C13 C15 H15A 109.5 . . ?
C13 C15 H15B 109.5 . . ?
C13 C15 H15C 109.5 . . ?
H15A C15 H15B 109.5 . . ?
H15A C15 H15C 109.5 . . ?
H15B C15 H15C 109.5 . . ?
C13 C16 H16A 109.5 . . ?
C13 C16 H16B 109.5 . . ?
C13 C16 H16C 109.5 . . ?
H16A C16 H16B 109.5 . . ?
H16A C16 H16C 109.5 . . ?
H16B C16 H16C 109.5 . . ?
O3 C17 C18 110.1(4) . . ?
O3 C17 C19 109.0(4) . . ?
O3 C17 C20 105.8(4) . . ?
C18 C17 C19 109.5(5) . . ?
C20 C17 C18 110.5(5) . . ?
C20 C17 C19 111.9(5) . . ?
C17 C18 H18A 109.5 . . ?
C17 C18 H18B 109.5 . . ?
C17 C18 H18C 109.5 . . ?
H18A C18 H18B 109.5 . . ?
H18A C18 H18C 109.5 . . ?
H18B C18 H18C 109.5 . . ?
C17 C19 H19A 109.5 . . ?
C17 C19 H19B 109.5 . . ?
C17 C19 H19C 109.5 . . ?
H19A C19 H19B 109.5 . . ?
H19A C19 H19C 109.5 . . ?
H19B C19 H19C 109.5 . . ?
C17 C20 H20A 109.5 . . ?
C17 C20 H20B 109.5 . . ?
C17 C20 H20C 109.5 . . ?
H20A C20 H20B 109.5 . . ?
H20A C20 H20C 109.5 . . ?
H20B C20 H20C 109.5 . . ?
C22 C21 C3 117.2(3) . . ?
C22 C21 C26 120.5(3) . . ?
C26 C21 C3 122.2(3) . . ?
C21 C22 H22 119.6 . . ?
C21 C22 C23 120.9(4) . . ?
C23 C22 H22 119.6 . . ?
C22 C23 H23 120.2 . . ?
C24 C23 C22 119.5(4) . . ?
C24 C23 H23 120.2 . . ?
C23 C24 H24 120.2 . . ?
C23 C24 C25 119.7(4) . . ?
C25 C24 H24 120.2 . . ?
C24 C25 H25 118.7 . . ?
C24 C25 C26 122.5(4) . . ?
C26 C25 H25 118.7 . . ?
C21 C26 Si2 125.3(3) . . ?
C25 C26 Si2 117.6(3) . . ?
C25 C26 C21 116.9(4) . . ?
O5 C27 C28 109.5(3) . . ?
O5 C27 C29 110.3(4) . . ?
O5 C27 C30 106.3(4) . . ?
C28 C27 C29 109.9(4) . . ?
C30 C27 C28 110.6(4) . . ?
C30 C27 C29 110.2(4) . . ?
C27 C28 H28A 109.5 . . ?
C27 C28 H28B 109.5 . . ?
C27 C28 H28C 109.5 . . ?
H28A C28 H28B 109.5 . . ?
H28A C28 H28C 109.5 . . ?
H28B C28 H28C 109.5 . . ?
C27 C29 H29A 109.5 . . ?
C27 C29 H29B 109.5 . . ?
C27 C29 H29C 109.5 . . ?
H29A C29 H29B 109.5 . . ?
H29A C29 H29C 109.5 . . ?
H29B C29 H29C 109.5 . . ?
C27 C30 H30A 109.5 . . ?
C27 C30 H30B 109.5 . . ?
C27 C30 H30C 109.5 . . ?
H30A C30 H30B 109.5 . . ?
H30A C30 H30C 109.5 . . ?
H30B C30 H30C 109.5 . . ?
O6 C31 C32 111.0(4) . . ?
O6 C31 C33 106.4(4) . . ?
O6 C31 C34 107.6(4) . . ?
C32 C31 C34 109.4(5) . . ?
C33 C31 C32 111.0(5) . . ?
C33 C31 C34 111.4(5) . . ?
C31 C32 H32A 109.5 . . ?
C31 C32 H32B 109.5 . . ?
C31 C32 H32C 109.5 . . ?
H32A C32 H32B 109.5 . . ?
H32A C32 H32C 109.5 . . ?
H32B C32 H32C 109.5 . . ?
C31 C33 H33A 109.5 . . ?
C31 C33 H33B 109.5 . . ?
C31 C33 H33C 109.5 . . ?
H33A C33 H33B 109.5 . . ?
H33A C33 H33C 109.5 . . ?
H33B C33 H33C 109.5 . . ?
C31 C34 H34A 109.5 . . ?
C31 C34 H34B 109.5 . . ?
C31 C34 H34C 109.5 . . ?
H34A C34 H34B 109.5 . . ?
H34A C34 H34C 109.5 . . ?
H34B C34 H34C 109.5 . . ?
C36 C35 C5 118.9(4) . . ?
C36 C35 C40 118.0(3) . . ?
C40 C35 C5 123.1(3) . . ?
C35 C36 H36 118.9 . . ?
C37 C36 C35 122.1(4) . . ?
C37 C36 H36 118.9 . . ?
C36 C37 H37 120.0 . . ?
C36 C37 C38 119.9(4) . . ?
C38 C37 H37 120.0 . . ?
C37 C38 H38 120.6 . . ?
C39 C38 C37 118.8(4) . . ?
C39 C38 H38 120.6 . . ?
C38 C39 H39 118.3 . . ?
C38 C39 C40 123.5(4) . . ?
C40 C39 H39 118.3 . . ?
C35 C40 Si3 123.9(3) . . ?
C39 C40 Si3 117.1(3) . . ?
C39 C40 C35 117.4(4) . . ?
O8 C41 C42 107.1(5) . . ?
O8 C41 C43 106.5(5) . . ?
O8 C41 C44 112.6(6) . . ?
O8 C41 C45 106.5(9) . . ?
O8 C41 C46 111.9(8) . . ?
O8 C41 C47 109.6(8) . . ?
C43 C41 C42 109.2(8) . . ?
C43 C41 C44 111.5(8) . . ?
C44 C41 C42 109.7(7) . . ?
C45 C41 C46 108.0(12) . . ?
C47 C41 C45 109.5(11) . . ?
C47 C41 C46 111.2(10) . . ?
C41 C42 H42A 109.5 . . ?
C41 C42 H42B 109.5 . . ?
C41 C42 H42C 109.5 . . ?
H42A C42 H42B 109.5 . . ?
H42A C42 H42C 109.5 . . ?
H42B C42 H42C 109.5 . . ?
C41 C43 H43A 109.5 . . ?
C41 C43 H43B 109.5 . . ?
C41 C43 H43C 109.5 . . ?
H43A C43 H43B 109.5 . . ?
H43A C43 H43C 109.5 . . ?
H43B C43 H43C 109.5 . . ?
C41 C44 H44A 109.5 . . ?
C41 C44 H44B 109.5 . . ?
C41 C44 H44C 109.5 . . ?
H44A C44 H44B 109.5 . . ?
H44A C44 H44C 109.5 . . ?
H44B C44 H44C 109.5 . . ?
C41 C45 H45A 109.5 . . ?
C41 C45 H45B 109.5 . . ?
C41 C45 H45C 109.5 . . ?
H45A C45 H45B 109.5 . . ?
H45A C45 H45C 109.5 . . ?
H45B C45 H45C 109.5 . . ?
C41 C46 H46A 109.5 . . ?
C41 C46 H46B 109.5 . . ?
C41 C46 H46C 109.5 . . ?
H46A C46 H46B 109.5 . . ?
H46A C46 H46C 109.5 . . ?
H46B C46 H46C 109.5 . . ?
C41 C47 H47A 109.5 . . ?
C41 C47 H47B 109.5 . . ?
C41 C47 H47C 109.5 . . ?
H47A C47 H47B 109.5 . . ?
H47A C47 H47C 109.5 . . ?
H47B C47 H47C 109.5 . . ?
O9 C48 C49 113.8(12) . . ?
O9 C48 C50 107.4(8) . . ?
O9 C48 C51 111.1(16) . . ?
O9 C48 C52 103.2(10) . . ?
O9 C48 C53 103.2(8) . . ?
O9 C48 C54 114.9(17) . . ?
C49 C48 C50 113.2(12) . . ?
C49 C48 C51 106(2) . . ?
C51 C48 C50 105.2(11) . . ?
C52 C48 C53 106.0(10) . . ?
C54 C48 C52 111.0(18) . . ?
C54 C48 C53 117.2(12) . . ?
C48 C49 H49A 109.5 . . ?
C48 C49 H49B 109.5 . . ?
C48 C49 H49C 109.5 . . ?
H49A C49 H49B 109.5 . . ?
H49A C49 H49C 109.5 . . ?
H49B C49 H49C 109.5 . . ?
C48 C50 H50A 109.5 . . ?
C48 C50 H50B 109.5 . . ?
C48 C50 H50C 109.5 . . ?
H50A C50 H50B 109.5 . . ?
H50A C50 H50C 109.5 . . ?
H50B C50 H50C 109.5 . . ?
C48 C51 H51A 109.5 . . ?
C48 C51 H51B 109.5 . . ?
C48 C51 H51C 109.5 . . ?
H51A C51 H51B 109.5 . . ?
H51A C51 H51C 109.5 . . ?
H51B C51 H51C 109.5 . . ?
C48 C52 H52A 109.5 . . ?
C48 C52 H52B 109.5 . . ?
C48 C52 H52C 109.5 . . ?
H52A C52 H52B 109.5 . . ?
H52A C52 H52C 109.5 . . ?
H52B C52 H52C 109.5 . . ?
C48 C53 H53A 109.5 . . ?
C48 C53 H53B 109.5 . . ?
C48 C53 H53C 109.5 . . ?
H53A C53 H53B 109.5 . . ?
H53A C53 H53C 109.5 . . ?
H53B C53 H53C 109.5 . . ?
C48 C54 H54A 109.5 . . ?
C48 C54 H54B 109.5 . . ?
C48 C54 H54C 109.5 . . ?
H54A C54 H54B 109.5 . . ?
H54A C54 H54C 109.5 . . ?
H54B C54 H54C 109.5 . . ?
P1 C55 H55A 109.1 . . ?
P1 C55 H55B 109.1 . . ?
H55A C55 H55B 107.9 . . ?
C56 C55 P1 112.3(9) . . ?
C56 C55 H55A 109.1 . . ?
C56 C55 H55B 109.1 . . ?
C55 C56 H56A 109.5 . . ?
C55 C56 H56B 109.5 . . ?
C55 C56 H56C 109.5 . . ?
H56A C56 H56B 109.5 . . ?
H56A C56 H56C 109.5 . . ?
H56B C56 H56C 109.5 . . ?
P1 C57 H57A 109.3 . . ?
P1 C57 H57B 109.3 . . ?
H57A C57 H57B 108.0 . . ?
C58 C57 P1 111.6(7) . . ?
C58 C57 H57A 109.3 . . ?
C58 C57 H57B 109.3 . . ?
C57 C58 H58A 109.5 . . ?
C57 C58 H58B 109.5 . . ?
C57 C58 H58C 109.5 . . ?
H58A C58 H58B 109.5 . . ?
H58A C58 H58C 109.5 . . ?
H58B C58 H58C 109.5 . . ?
P1 C59 H59A 109.1 . . ?
P1 C59 H59B 109.1 . . ?
H59A C59 H59B 107.9 . . ?
C60 C59 P1 112.3(6) . . ?
C60 C59 H59A 109.1 . . ?
C60 C59 H59B 109.1 . . ?
C59 C60 H60A 109.5 . . ?
C59 C60 H60B 109.5 . . ?
C59 C60 H60C 109.5 . . ?
H60A C60 H60B 109.5 . . ?
H60A C60 H60C 109.5 . . ?
H60B C60 H60C 109.5 . . ?
P1 C61 H61A 109.2 . . ?
P1 C61 H61B 109.2 . . ?
H61A C61 H61B 107.9 . . ?
C62 C61 P1 112.0(18) . . ?
C62 C61 H61A 109.2 . . ?
C62 C61 H61B 109.2 . . ?
C61 C62 H62A 109.5 . . ?
C61 C62 H62B 109.5 . . ?
C61 C62 H62C 109.5 . . ?
H62A C62 H62B 109.5 . . ?
H62A C62 H62C 109.5 . . ?
H62B C62 H62C 109.5 . . ?
P1 C63 H63A 110.0 . . ?
P1 C63 H63B 110.0 . . ?
H63A C63 H63B 108.4 . . ?
C64 C63 P1 108.5(18) . . ?
C64 C63 H63A 110.0 . . ?
C64 C63 H63B 110.0 . . ?
C63 C64 H64A 109.5 . . ?
C63 C64 H64B 109.5 . . ?
C63 C64 H64C 109.5 . . ?
H64A C64 H64B 109.5 . . ?
H64A C64 H64C 109.5 . . ?
H64B C64 H64C 109.5 . . ?
P1 C65 H65A 111.1 . . ?
P1 C65 H65B 111.1 . . ?
H65A C65 H65B 109.1 . . ?
C66 C65 P1 103.2(14) . . ?
C66 C65 H65A 111.1 . . ?
C66 C65 H65B 111.1 . . ?
C65 C66 H66A 109.5 . . ?
C65 C66 H66B 109.5 . . ?
C65 C66 H66C 109.5 . . ?
H66A C66 H66B 109.5 . . ?
H66A C66 H66C 109.5 . . ?
H66B C66 H66C 109.5 . . ?
N1 C67 H67A 108.8 . . ?
N1 C67 H67B 108.8 . . ?
N1 C67 C68 113.9(5) . . ?
H67A C67 H67B 107.7 . . ?
C68 C67 H67A 108.8 . . ?
C68 C67 H67B 108.8 . . ?
O11 C68 C67 108.0(5) . . ?
O11 C68 H68A 110.1 . . ?
O11 C68 H68B 110.1 . . ?
C67 C68 H68A 110.1 . . ?
C67 C68 H68B 110.1 . . ?
H68A C68 H68B 108.4 . . ?
O11 C69 H69A 109.8 . . ?
O11 C69 H69B 109.8 . . ?
O11 C69 C70 109.4(4) . . ?
H69A C69 H69B 108.2 . . ?
C70 C69 H69A 109.8 . . ?
C70 C69 H69B 109.8 . . ?
O12 C70 C69 108.4(4) . . ?
O12 C70 H70A 110.0 . . ?
O12 C70 H70B 110.0 . . ?
C69 C70 H70A 110.0 . . ?
C69 C70 H70B 110.0 . . ?
H70A C70 H70B 108.4 . . ?
O12 C71 H71A 109.9 . . ?
O12 C71 H71B 109.9 . . ?
O12 C71 C72 109.0(4) . . ?
H71A C71 H71B 108.3 . . ?
C72 C71 H71A 109.9 . . ?
C72 C71 H71B 109.9 . . ?
N2 C72 C71 113.5(4) . . ?
N2 C72 H72A 108.9 . . ?
N2 C72 H72B 108.9 . . ?
C71 C72 H72A 108.9 . . ?
C71 C72 H72B 108.9 . . ?
H72A C72 H72B 107.7 . . ?
N1 C73 H73A 109.0 . . ?
N1 C73 H73B 109.0 . . ?
N1 C73 C74 112.9(5) . . ?
H73A C73 H73B 107.8 . . ?
C74 C73 H73A 109.0 . . ?
C74 C73 H73B 109.0 . . ?
O13 C74 C73 108.7(5) . . ?
O13 C74 H74A 110.0 . . ?
O13 C74 H74B 110.0 . . ?
C73 C74 H74A 110.0 . . ?
C73 C74 H74B 110.0 . . ?
H74A C74 H74B 108.3 . . ?
O13 C75 H75A 110.1 . . ?
O13 C75 H75B 110.1 . . ?
O13 C75 C76 108.2(5) . . ?
H75A C75 H75B 108.4 . . ?
C76 C75 H75A 110.1 . . ?
C76 C75 H75B 110.1 . . ?
O14 C76 C75 109.3(5) . . ?
O14 C76 H76A 109.8 . . ?
O14 C76 H76B 109.8 . . ?
C75 C76 H76A 109.8 . . ?
C75 C76 H76B 109.8 . . ?
H76A C76 H76B 108.3 . . ?
O14 C77 H77A 110.0 . . ?
O14 C77 H77B 110.0 . . ?
O14 C77 C78 108.6(4) . . ?
H77A C77 H77B 108.4 . . ?
C78 C77 H77A 110.0 . . ?
C78 C77 H77B 110.0 . . ?
N2 C78 C77 113.0(4) . . ?
N2 C78 H78A 109.0 . . ?
N2 C78 H78B 109.0 . . ?
C77 C78 H78A 109.0 . . ?
C77 C78 H78B 109.0 . . ?
H78A C78 H78B 107.8 . . ?
N1 C79 H79A 108.9 . . ?
N1 C79 H79B 108.9 . . ?
N1 C79 C80 113.5(5) . . ?
H79A C79 H79B 107.7 . . ?
C80 C79 H79A 108.9 . . ?
C80 C79 H79B 108.9 . . ?
O15 C80 C79 108.6(4) . . ?
O15 C80 H80A 110.0 . . ?
O15 C80 H80B 110.0 . . ?
C79 C80 H80A 110.0 . . ?
C79 C80 H80B 110.0 . . ?
H80A C80 H80B 108.4 . . ?
O15 C81 H81A 110.0 . . ?
O15 C81 H81B 110.0 . . ?
O15 C81 C82 108.5(4) . . ?
H81A C81 H81B 108.4 . . ?
C82 C81 H81A 110.0 . . ?
C82 C81 H81B 110.0 . . ?
O16 C82 C81 109.0(5) . . ?
O16 C82 H82A 109.9 . . ?
O16 C82 H82B 109.9 . . ?
C81 C82 H82A 109.9 . . ?
C81 C82 H82B 109.9 . . ?
H82A C82 H82B 108.3 . . ?
O16 C83 H83A 110.0 . . ?
O16 C83 H83B 110.0 . . ?
O16 C83 C84 108.3(5) . . ?
H83A C83 H83B 108.4 . . ?
C84 C83 H83A 110.0 . . ?
C84 C83 H83B 110.0 . . ?
N2 C84 C83 113.2(4) . . ?
N2 C84 H84A 108.9 . . ?
N2 C84 H84B 108.9 . . ?
C83 C84 H84A 108.9 . . ?
C83 C84 H84B 108.9 . . ?
H84A C84 H84B 107.8 . . ?
C87 O17 C86 114.0(5) . . ?
H85A C85 H85B 109.5 . . ?
H85A C85 H85C 109.5 . . ?
H85B C85 H85C 109.5 . . ?
C86 C85 H85A 109.5 . . ?
C86 C85 H85B 109.5 . . ?
C86 C85 H85C 109.5 . . ?
O17 C86 C85 109.3(5) . . ?
O17 C86 H86A 109.8 . . ?
O17 C86 H86B 109.8 . . ?
C85 C86 H86A 109.8 . . ?
C85 C86 H86B 109.8 . . ?
H86A C86 H86B 108.3 . . ?
O17 C87 H87A 109.6 . . ?
O17 C87 H87B 109.6 . . ?
O17 C87 C88 110.3(6) . . ?
H87A C87 H87B 108.1 . . ?
C88 C87 H87A 109.6 . . ?
C88 C87 H87B 109.6 . . ?
C87 C88 H88A 109.5 . . ?
C87 C88 H88B 109.5 . . ?
C87 C88 H88C 109.5 . . ?
H88A C88 H88B 109.5 . . ?
H88A C88 H88C 109.5 . . ?
H88B C88 H88C 109.5 . . ?

loop_
_geom_bond_atom_site_label_1
_geom_bond_atom_site_label_2
_geom_bond_distance
_geom_bond_site_symmetry_2
_geom_bond_publ_flag
Ce1 O1 2.283(3) . ?
Ce1 O4 2.273(3) . ?
Ce1 O7 2.276(3) . ?
Ce1 O10 2.439(3) . ?
Ce1 C1 3.059(4) . ?
Ce1 C2 3.002(4) . ?
Ce1 C3 2.992(4) . ?
Ce1 C4 2.930(4) . ?
Ce1 C5 2.922(4) . ?
Ce1 C6 3.030(4) . ?
K1 O11 2.868(3) . ?
K1 O12 2.770(3) . ?
K1 O13 2.808(4) . ?
K1 O14 2.877(3) . ?
K1 O15 2.823(3) . ?
K1 O16 2.783(3) . ?
K1 N1 3.017(4) . ?
K1 N2 3.063(4) . ?
P1 O10 1.494(3) . ?
P1 C55 1.753(8) . ?
P1 C57 1.822(7) . ?
P1 C59 1.862(8) . ?
P1 C61 1.839(13) . ?
P1 C63 1.861(12) . ?
P1 C65 1.716(12) . ?
Si1 O1 1.587(3) . ?
Si1 O2 1.643(3) . ?
Si1 O3 1.645(3) . ?
Si1 C12 1.884(4) . ?
Si2 O4 1.587(3) . ?
Si2 O5 1.643(3) . ?
Si2 O6 1.647(3) . ?
Si2 C26 1.886(4) . ?
Si3 O7 1.590(3) . ?
Si3 O8 1.651(3) . ?
Si3 O9 1.657(3) . ?
Si3 C40 1.871(4) . ?
O2 C13 1.443(5) . ?
O3 C17 1.430(5) . ?
O5 C27 1.444(5) . ?
O6 C31 1.446(5) . ?
O8 C41 1.439(5) . ?
O9 C48 1.434(6) . ?
O11 C68 1.430(6) . ?
O11 C69 1.424(6) . ?
O12 C70 1.429(5) . ?
O12 C71 1.427(6) . ?
O13 C74 1.428(7) . ?
O13 C75 1.419(7) . ?
O14 C76 1.423(6) . ?
O14 C77 1.423(6) . ?
O15 C80 1.422(6) . ?
O15 C81 1.424(6) . ?
O16 C82 1.425(6) . ?
O16 C83 1.430(7) . ?
N1 C67 1.483(7) . ?
N1 C73 1.471(7) . ?
N1 C79 1.474(7) . ?
N2 C72 1.465(6) . ?
N2 C78 1.467(6) . ?
N2 C84 1.464(6) . ?
C1 C2 1.422(5) . ?
C1 C6 1.391(5) . ?
C1 C7 1.478(5) . ?
C2 H2 0.9500 . ?
C2 C3 1.418(5) . ?
C3 C4 1.395(5) . ?
C3 C21 1.493(5) . ?
C4 H4 0.9500 . ?
C4 C5 1.443(5) . ?
C5 C6 1.435(5) . ?
C5 C35 1.449(5) . ?
C6 H6 0.9500 . ?
C7 C8 1.401(5) . ?
C7 C12 1.422(5) . ?
C8 H8 0.9500 . ?
C8 C9 1.389(6) . ?
C9 H9 0.9500 . ?
C9 C10 1.378(6) . ?
C10 H10 0.9500 . ?
C10 C11 1.379(6) . ?
C11 H11 0.9500 . ?
C11 C12 1.401(6) . ?
C13 C14 1.513(6) . ?
C13 C15 1.497(7) . ?
C13 C16 1.541(7) . ?
C14 H14A 0.9800 . ?
C14 H14B 0.9800 . ?
C14 H14C 0.9800 . ?
C15 H15A 0.9800 . ?
C15 H15B 0.9800 . ?
C15 H15C 0.9800 . ?
C16 H16A 0.9800 . ?
C16 H16B 0.9800 . ?
C16 H16C 0.9800 . ?
C17 C18 1.523(6) . ?
C17 C19 1.527(8) . ?
C17 C20 1.520(7) . ?
C18 H18A 0.9800 . ?
C18 H18B 0.9800 . ?
C18 H18C 0.9800 . ?
C19 H19A 0.9800 . ?
C19 H19B 0.9800 . ?
C19 H19C 0.9800 . ?
C20 H20A 0.9800 . ?
C20 H20B 0.9800 . ?
C20 H20C 0.9800 . ?
C21 C22 1.394(5) . ?
C21 C26 1.413(5) . ?
C22 H22 0.9500 . ?
C22 C23 1.398(6) . ?
C23 H23 0.9500 . ?
C23 C24 1.380(6) . ?
C24 H24 0.9500 . ?
C24 C25 1.389(6) . ?
C25 H25 0.9500 . ?
C25 C26 1.406(5) . ?
C27 C28 1.527(6) . ?
C27 C29 1.530(6) . ?
C27 C30 1.514(7) . ?
C28 H28A 0.9800 . ?
C28 H28B 0.9800 . ?
C28 H28C 0.9800 . ?
C29 H29A 0.9800 . ?
C29 H29B 0.9800 . ?
C29 H29C 0.9800 . ?
C30 H30A 0.9800 . ?
C30 H30B 0.9800 . ?
C30 H30C 0.9800 . ?
C31 C32 1.511(7) . ?
C31 C33 1.504(7) . ?
C31 C34 1.530(8) . ?
C32 H32A 0.9800 . ?
C32 H32B 0.9800 . ?
C32 H32C 0.9800 . ?
C33 H33A 0.9800 . ?
C33 H33B 0.9800 . ?
C33 H33C 0.9800 . ?
C34 H34A 0.9800 . ?
C34 H34B 0.9800 . ?
C34 H34C 0.9800 . ?
C35 C36 1.414(5) . ?
C35 C40 1.437(6) . ?
C36 H36 0.9500 . ?
C36 C37 1.382(6) . ?
C37 H37 0.9500 . ?
C37 C38 1.393(6) . ?
C38 H38 0.9500 . ?
C38 C39 1.383(6) . ?
C39 H39 0.9500 . ?
C39 C40 1.401(6) . ?
C41 C42 1.525(12) . ?
C41 C43 1.493(13) . ?
C41 C44 1.522(12) . ?
C41 C45 1.51(2) . ?
C41 C46 1.514(17) . ?
C41 C47 1.505(17) . ?
C42 H42A 0.9800 . ?
C42 H42B 0.9800 . ?
C42 H42C 0.9800 . ?
C43 H43A 0.9800 . ?
C43 H43B 0.9800 . ?
C43 H43C 0.9800 . ?
C44 H44A 0.9800 . ?
C44 H44B 0.9800 . ?
C44 H44C 0.9800 . ?
C45 H45A 0.9800 . ?
C45 H45B 0.9800 . ?
C45 H45C 0.9800 . ?
C46 H46A 0.9800 . ?
C46 H46B 0.9800 . ?
C46 H46C 0.9800 . ?
C47 H47A 0.9800 . ?
C47 H47B 0.9800 . ?
C47 H47C 0.9800 . ?
C48 C49 1.522(13) . ?
C48 C50 1.556(11) . ?
C48 C51 1.540(12) . ?
C48 C52 1.540(12) . ?
C48 C53 1.543(11) . ?
C48 C54 1.529(12) . ?
C49 H49A 0.9800 . ?
C49 H49B 0.9800 . ?
C49 H49C 0.9800 . ?
C50 H50A 0.9800 . ?
C50 H50B 0.9800 . ?
C50 H50C 0.9800 . ?
C51 H51A 0.9800 . ?
C51 H51B 0.9800 . ?
C51 H51C 0.9800 . ?
C52 H52A 0.9800 . ?
C52 H52B 0.9800 . ?
C52 H52C 0.9800 . ?
C53 H53A 0.9800 . ?
C53 H53B 0.9800 . ?
C53 H53C 0.9800 . ?
C54 H54A 0.9800 . ?
C54 H54B 0.9800 . ?
C54 H54C 0.9800 . ?
C55 H55A 0.9900 . ?
C55 H55B 0.9900 . ?
C55 C56 1.523(12) . ?
C56 H56A 0.9800 . ?
C56 H56B 0.9800 . ?
C56 H56C 0.9800 . ?
C57 H57A 0.9900 . ?
C57 H57B 0.9900 . ?
C57 C58 1.519(13) . ?
C58 H58A 0.9800 . ?
C58 H58B 0.9800 . ?
C58 H58C 0.9800 . ?
C59 H59A 0.9900 . ?
C59 H59B 0.9900 . ?
C59 C60 1.526(10) . ?
C60 H60A 0.9800 . ?
C60 H60B 0.9800 . ?
C60 H60C 0.9800 . ?
C61 H61A 0.9900 . ?
C61 H61B 0.9900 . ?
C61 C62 1.524(16) . ?
C62 H62A 0.9800 . ?
C62 H62B 0.9800 . ?
C62 H62C 0.9800 . ?
C63 H63A 0.9900 . ?
C63 H63B 0.9900 . ?
C63 C64 1.524(16) . ?
C64 H64A 0.9800 . ?
C64 H64B 0.9800 . ?
C64 H64C 0.9800 . ?
C65 H65A 0.9900 . ?
C65 H65B 0.9900 . ?
C65 C66 1.512(15) . ?
C66 H66A 0.9800 . ?
C66 H66B 0.9800 . ?
C66 H66C 0.9800 . ?
C67 H67A 0.9900 . ?
C67 H67B 0.9900 . ?
C67 C68 1.502(9) . ?
C68 H68A 0.9900 . ?
C68 H68B 0.9900 . ?
C69 H69A 0.9900 . ?
C69 H69B 0.9900 . ?
C69 C70 1.484(7) . ?
C70 H70A 0.9900 . ?
C70 H70B 0.9900 . ?
C71 H71A 0.9900 . ?
C71 H71B 0.9900 . ?
C71 C72 1.497(7) . ?
C72 H72A 0.9900 . ?
C72 H72B 0.9900 . ?
C73 H73A 0.9900 . ?
C73 H73B 0.9900 . ?
C73 C74 1.507(8) . ?
C74 H74A 0.9900 . ?
C74 H74B 0.9900 . ?
C75 H75A 0.9900 . ?
C75 H75B 0.9900 . ?
C75 C76 1.499(9) . ?
C76 H76A 0.9900 . ?
C76 H76B 0.9900 . ?
C77 H77A 0.9900 . ?
C77 H77B 0.9900 . ?
C77 C78 1.493(7) . ?
C78 H78A 0.9900 . ?
C78 H78B 0.9900 . ?
C79 H79A 0.9900 . ?
C79 H79B 0.9900 . ?
C79 C80 1.506(8) . ?
C80 H80A 0.9900 . ?
C80 H80B 0.9900 . ?
C81 H81A 0.9900 . ?
C81 H81B 0.9900 . ?
C81 C82 1.496(8) . ?
C82 H82A 0.9900 . ?
C82 H82B 0.9900 . ?
C83 H83A 0.9900 . ?
C83 H83B 0.9900 . ?
C83 C84 1.509(7) . ?
C84 H84A 0.9900 . ?
C84 H84B 0.9900 . ?
O17 C86 1.407(7) . ?
O17 C87 1.406(8) . ?
C85 H85A 0.9800 . ?
C85 H85B 0.9800 . ?
C85 H85C 0.9800 . ?
C85 C86 1.500(10) . ?
C86 H86A 0.9900 . ?
C86 H86B 0.9900 . ?
C87 H87A 0.9900 . ?
C87 H87B 0.9900 . ?
C87 C88 1.492(10) . ?
C88 H88A 0.9800 . ?
C88 H88B 0.9800 . ?
C88 H88C 0.9800 . ?

loop_
_geom_torsion_atom_site_label_1
_geom_torsion_atom_site_label_2
_geom_torsion_atom_site_label_3
_geom_torsion_atom_site_label_4
_geom_torsion
_geom_torsion_site_symmetry_1
_geom_torsion_site_symmetry_2
_geom_torsion_site_symmetry_3
_geom_torsion_site_symmetry_4
_geom_torsion_publ_flag
Ce1 C1 C2 C3 66.3(3) . . . . ?
Ce1 C1 C6 C5 -59.0(3) . . . . ?
Ce1 C1 C7 C8 134.8(3) . . . . ?
Ce1 C1 C7 C12 -43.9(4) . . . . ?
Ce1 C2 C3 C4 62.4(3) . . . . ?
Ce1 C2 C3 C21 -120.7(3) . . . . ?
Ce1 C3 C4 C5 64.9(3) . . . . ?
Ce1 C3 C21 C22 140.8(3) . . . . ?
Ce1 C3 C21 C26 -43.2(5) . . . . ?
Ce1 C4 C5 C6 71.7(3) . . . . ?
Ce1 C4 C5 C35 -115.9(3) . . . . ?
Ce1 C5 C6 C1 61.9(3) . . . . ?
Ce1 C5 C35 C36 126.2(3) . . . . ?
Ce1 C5 C35 C40 -56.5(5) . . . . ?
K1 O11 C68 C67 -57.7(5) . . . . ?
K1 O11 C69 C70 49.5(4) . . . . ?
K1 O12 C70 C69 46.9(5) . . . . ?
K1 O12 C71 C72 -56.0(4) . . . . ?
K1 O13 C74 C73 -55.2(6) . . . . ?
K1 O13 C75 C76 50.0(6) . . . . ?
K1 O14 C76 C75 50.7(6) . . . . ?
K1 O14 C77 C78 -61.3(4) . . . . ?
K1 O15 C80 C79 -51.9(6) . . . . ?
K1 O15 C81 C82 55.0(5) . . . . ?
K1 O16 C82 C81 41.5(6) . . . . ?
K1 O16 C83 C84 -62.2(5) . . . . ?
K1 N1 C67 C68 -38.3(6) . . . . ?
K1 N1 C73 C74 -42.1(6) . . . . ?
K1 N1 C79 C80 -45.2(6) . . . . ?
K1 N2 C72 C71 -43.1(4) . . . . ?
K1 N2 C78 C77 -39.2(5) . . . . ?
K1 N2 C84 C83 -34.3(6) . . . . ?
Si1 O2 C13 C14 -162.0(3) . . . . ?
Si1 O2 C13 C15 -40.2(6) . . . . ?
Si1 O2 C13 C16 79.8(5) . . . . ?
Si1 O3 C17 C18 46.9(6) . . . . ?
Si1 O3 C17 C19 -73.2(5) . . . . ?
Si1 O3 C17 C20 166.3(4) . . . . ?
Si2 O5 C27 C28 -80.5(5) . . . . ?
Si2 O5 C27 C29 40.6(5) . . . . ?
Si2 O5 C27 C30 160.0(3) . . . . ?
Si2 O6 C31 C32 39.1(6) . . . . ?
Si2 O6 C31 C33 160.0(4) . . . . ?
Si2 O6 C31 C34 -80.5(5) . . . . ?
Si3 O8 C41 C42 151.5(8) . . . . ?
Si3 O8 C41 C43 -91.7(9) . . . . ?
Si3 O8 C41 C44 30.8(9) . . . . ?
Si3 O8 C41 C45 -179.7(12) . . . . ?
Si3 O8 C41 C46 -61.9(12) . . . . ?
Si3 O8 C41 C47 62.0(12) . . . . ?
Si3 O9 C48 C49 -97.7(14) . . . . ?
Si3 O9 C48 C50 136.2(12) . . . . ?
Si3 O9 C48 C51 21.7(14) . . . . ?
Si3 O9 C48 C52 -85.6(11) . . . . ?
Si3 O9 C48 C53 164.1(9) . . . . ?
Si3 O9 C48 C54 35.3(15) . . . . ?
O1 Si1 O2 C13 73.0(4) . . . . ?
O1 Si1 O3 C17 25.4(5) . . . . ?
O1 Si1 C12 C7 34.6(4) . . . . ?
O1 Si1 C12 C11 -139.6(3) . . . . ?
O2 Si1 O1 Ce1 75.5(3) . . . . ?
O2 Si1 O3 C17 152.4(4) . . . . ?
O2 Si1 C12 C7 -91.5(3) . . . . ?
O2 Si1 C12 C11 94.3(3) . . . . ?
O3 Si1 O1 Ce1 -164.2(3) . . . . ?
O3 Si1 O2 C13 -52.4(4) . . . . ?
O3 Si1 C12 C7 159.1(3) . . . . ?
O3 Si1 C12 C11 -15.1(3) . . . . ?
O4 Si2 O5 C27 49.3(3) . . . . ?
O4 Si2 O6 C31 31.2(4) . . . . ?
O4 Si2 C26 C21 31.8(4) . . . . ?
O4 Si2 C26 C25 -143.3(3) . . . . ?
O5 Si2 O4 Ce1 78.2(3) . . . . ?
O5 Si2 O6 C31 156.9(4) . . . . ?
O5 Si2 C26 C21 -94.5(3) . . . . ?
O5 Si2 C26 C25 90.5(3) . . . . ?
O6 Si2 O4 Ce1 -162.5(3) . . . . ?
O6 Si2 O5 C27 -75.3(3) . . . . ?
O6 Si2 C26 C21 156.2(3) . . . . ?
O6 Si2 C26 C25 -18.9(4) . . . . ?
O7 Si3 O8 C41 48.3(4) . . . . ?
O7 Si3 O9 C48 38.9(4) . . . . ?
O7 Si3 C40 C35 21.6(4) . . . . ?
O7 Si3 C40 C39 -143.9(3) . . . . ?
O8 Si3 O7 Ce1 92.4(3) . . . . ?
O8 Si3 O9 C48 163.4(4) . . . . ?
O8 Si3 C40 C35 -104.9(4) . . . . ?
O8 Si3 C40 C39 89.5(4) . . . . ?
O9 Si3 O7 Ce1 -150.0(3) . . . . ?
O9 Si3 O8 C41 -75.1(3) . . . . ?
O9 Si3 C40 C35 145.9(3) . . . . ?
O9 Si3 C40 C39 -19.7(4) . . . . ?
O10 P1 C55 C56 44.6(10) . . . . ?
O10 P1 C57 C58 53.1(10) . . . . ?
O10 P1 C59 C60 35.3(8) . . . . ?
O10 P1 C61 C62 -31(2) . . . . ?
O10 P1 C63 C64 -51.7(17) . . . . ?
O10 P1 C65 C66 -56.9(15) . . . . ?
O11 C69 C70 O12 -63.7(5) . . . . ?
O12 C71 C72 N2 68.9(5) . . . . ?
O13 C75 C76 O14 -68.2(7) . . . . ?
O14 C77 C78 N2 69.7(5) . . . . ?
O15 C81 C82 O16 -64.4(6) . . . . ?
O16 C83 C84 N2 64.9(6) . . . . ?
N1 C67 C68 O11 65.4(6) . . . . ?
N1 C73 C74 O13 66.6(7) . . . . ?
N1 C79 C80 O15 66.9(7) . . . . ?
C1 C2 C3 Ce1 -67.8(3) . . . . ?
C1 C2 C3 C4 -5.4(6) . . . . ?
C1 C2 C3 C21 171.5(3) . . . . ?
C1 C7 C8 C9 178.6(4) . . . . ?
C1 C7 C12 Si1 7.9(5) . . . . ?
C1 C7 C12 C11 -177.8(3) . . . . ?
C2 C1 C6 Ce1 62.2(3) . . . . ?
C2 C1 C6 C5 3.2(6) . . . . ?
C2 C1 C7 C8 45.3(5) . . . . ?
C2 C1 C7 C12 -133.5(4) . . . . ?
C2 C3 C4 Ce1 -63.8(3) . . . . ?
C2 C3 C4 C5 1.0(6) . . . . ?
C2 C3 C21 C22 -126.4(4) . . . . ?
C2 C3 C21 C26 49.6(5) . . . . ?
C3 C4 C5 Ce1 -66.6(3) . . . . ?
C3 C4 C5 C6 5.1(5) . . . . ?
C3 C4 C5 C35 177.5(4) . . . . ?
C3 C21 C22 C23 176.0(4) . . . . ?
C3 C21 C26 Si2 10.0(5) . . . . ?
C3 C21 C26 C25 -174.9(4) . . . . ?
C4 C3 C21 C22 50.5(5) . . . . ?
C4 C3 C21 C26 -133.5(4) . . . . ?
C4 C5 C6 Ce1 -69.2(3) . . . . ?
C4 C5 C6 C1 -7.3(5) . . . . ?
C4 C5 C35 C36 -142.5(4) . . . . ?
C4 C5 C35 C40 34.8(6) . . . . ?
C5 C35 C36 C37 172.7(4) . . . . ?
C5 C35 C40 Si3 22.9(6) . . . . ?
C5 C35 C40 C39 -171.6(4) . . . . ?
C6 C1 C2 Ce1 -63.0(3) . . . . ?
C6 C1 C2 C3 3.4(6) . . . . ?
C6 C1 C7 C8 -132.9(4) . . . . ?
C6 C1 C7 C12 48.4(5) . . . . ?
C6 C5 C35 C36 29.4(6) . . . . ?
C6 C5 C35 C40 -153.3(4) . . . . ?
C7 C1 C2 Ce1 118.9(3) . . . . ?
C7 C1 C2 C3 -174.8(3) . . . . ?
C7 C1 C6 Ce1 -119.7(3) . . . . ?
C7 C1 C6 C5 -178.7(3) . . . . ?
C7 C8 C9 C10 0.6(7) . . . . ?
C8 C7 C12 Si1 -170.8(3) . . . . ?
C8 C7 C12 C11 3.5(5) . . . . ?
C8 C9 C10 C11 0.4(7) . . . . ?
C9 C10 C11 C12 0.6(7) . . . . ?
C10 C11 C12 Si1 172.1(3) . . . . ?
C10 C11 C12 C7 -2.6(6) . . . . ?
C12 Si1 O1 Ce1 -43.7(4) . . . . ?
C12 Si1 O2 C13 -163.4(4) . . . . ?
C12 Si1 O3 C17 -98.2(4) . . . . ?
C12 C7 C8 C9 -2.7(6) . . . . ?
C21 C3 C4 Ce1 119.3(3) . . . . ?
C21 C3 C4 C5 -175.9(3) . . . . ?
C21 C22 C23 C24 -1.1(7) . . . . ?
C22 C21 C26 Si2 -174.2(3) . . . . ?
C22 C21 C26 C25 0.9(6) . . . . ?
C22 C23 C24 C25 1.3(7) . . . . ?
C23 C24 C25 C26 -0.4(7) . . . . ?
C24 C25 C26 Si2 174.7(3) . . . . ?
C24 C25 C26 C21 -0.8(6) . . . . ?
C26 Si2 O4 Ce1 -42.5(3) . . . . ?
C26 Si2 O5 C27 174.0(3) . . . . ?
C26 Si2 O6 C31 -92.8(4) . . . . ?
C26 C21 C22 C23 0.0(6) . . . . ?
C35 C5 C6 Ce1 118.4(4) . . . . ?
C35 C5 C6 C1 -179.7(4) . . . . ?
C35 C36 C37 C38 0.2(7) . . . . ?
C36 C35 C40 Si3 -159.8(3) . . . . ?
C36 C35 C40 C39 5.7(6) . . . . ?
C36 C37 C38 C39 3.3(8) . . . . ?
C37 C38 C39 C40 -2.1(8) . . . . ?
C38 C39 C40 Si3 164.1(4) . . . . ?
C38 C39 C40 C35 -2.5(7) . . . . ?
C40 Si3 O7 Ce1 -29.6(4) . . . . ?
C40 Si3 O8 C41 173.2(3) . . . . ?
C40 Si3 O9 C48 -84.7(4) . . . . ?
C40 C35 C36 C37 -4.8(6) . . . . ?
C55 P1 C57 C58 -78.2(10) . . . . ?
C55 P1 C59 C60 162.4(7) . . . . ?
C57 P1 C55 C56 173.9(8) . . . . ?
C57 P1 C59 C60 -83.9(7) . . . . ?
C59 P1 C55 C56 -78.9(9) . . . . ?
C59 P1 C57 C58 170.8(9) . . . . ?
C61 P1 C63 C64 -164.8(17) . . . . ?
C61 P1 C65 C66 71.1(16) . . . . ?
C63 P1 C61 C62 79(2) . . . . ?
C63 P1 C65 C66 -178.8(13) . . . . ?
C65 P1 C61 C62 -163(2) . . . . ?
C65 P1 C63 C64 77.1(18) . . . . ?
C67 N1 C73 C74 79.2(6) . . . . ?
C67 N1 C79 C80 -165.2(5) . . . . ?
C68 O11 C69 C70 -179.1(4) . . . . ?
C69 O11 C68 C67 171.7(4) . . . . ?
C70 O12 C71 C72 165.5(4) . . . . ?
C71 O12 C70 C69 -175.5(4) . . . . ?
C72 N2 C78 C77 -156.3(4) . . . . ?
C72 N2 C84 C83 82.1(6) . . . . ?
C73 N1 C67 C68 -158.6(5) . . . . ?
C73 N1 C79 C80 74.2(6) . . . . ?
C74 O13 C75 C76 -175.1(5) . . . . ?
C75 O13 C74 C73 170.2(5) . . . . ?
C76 O14 C77 C78 171.0(4) . . . . ?
C77 O14 C76 C75 178.7(5) . . . . ?
C78 N2 C72 C71 75.8(5) . . . . ?
C78 N2 C84 C83 -154.8(5) . . . . ?
C79 N1 C67 C68 80.2(6) . . . . ?
C79 N1 C73 C74 -160.9(5) . . . . ?
C80 O15 C81 C82 -172.2(5) . . . . ?
C81 O15 C80 C79 177.8(5) . . . . ?
C82 O16 C83 C84 161.4(4) . . . . ?
C83 O16 C82 C81 176.8(4) . . . . ?
C84 N2 C72 C71 -161.6(4) . . . . ?
C84 N2 C78 C77 81.4(5) . . . . ?
C86 O17 C87 C88 -178.8(6) . . . . ?
C87 O17 C86 C85 -178.6(6) . . . . ?

loop_
_exptl_oxdiff_crystal_face_indexfrac_h
_exptl_oxdiff_crystal_face_indexfrac_k
_exptl_oxdiff_crystal_face_indexfrac_l
_exptl_oxdiff_crystal_face_x
_exptl_oxdiff_crystal_face_y
_exptl_oxdiff_crystal_face_z
1.0005 -0.9988 0.0004 0.0500 -0.0627 -0.0852
-0.0002 0.9998 -0.0001 0.0209 0.0259 0.0067
0.0002 -0.9998 0.0001 -0.0209 -0.0259 -0.0067
-0.0011 0.9998 -1.9997 -0.0813 0.1424 -0.1240
0.0011 -0.9998 1.9997 0.0813 -0.1424 0.1240
-2.0006 1.9976 0.9990 -0.0490 0.0671 0.2358
-0.0000 -1.9995 -0.9995 -0.0928 0.0065 -0.0788
-1.0001 -1.0007 -0.0001 -0.0918 0.0110 0.0718
1.0001 1.0007 0.0001 0.0918 -0.0110 -0.0718
2.0002 0.0019 -0.9993 0.0907 -0.0154 -0.2224
0.0000 1.9995 0.9995 0.0928 -0.0065 0.0788
-1.8161 -28.2885 -1.8092 -0.8124 -0.5590 -0.1657
-7.2248 -7.0836 5.7483 -0.3665 -0.2519 0.8957
4.5174 25.3396 -1.0271 0.7974 0.5485 -0.2517
-2.0920 -26.4741 3.8033 -0.5075 -0.8290 0.2352
5.5137 -21.5271 2.5731 0.0721 -0.9096 -0.4092
1.0010 1.0007 1.9996 0.1940 -0.1275 0.0589
-3.4559 27.1115 0.9279 0.3692 0.7742 0.5141
-6.2353 21.1412 0.3877 0.0199 0.7537 0.6569
-1.6507 21.9871 -6.2141 0.0254 0.9913 -0.1292

loop_
_smtbx_masks_void_nr
_smtbx_masks_void_average_x
_smtbx_masks_void_average_y
_smtbx_masks_void_average_z
_smtbx_masks_void_volume
_smtbx_masks_void_count_electrons
_smtbx_masks_void_content
1 -0.290 0.000 0.500 711.9 141.6 '3.4 Et2O'
2 -0.582 0.500 1.000 711.9 141.6 '3.4 Et2O'
3 0.199 0.236 0.945 23.8 0.0 ?
4 0.301 0.736 0.555 23.8 0.0 ?
5 0.699 0.264 0.445 23.8 0.0 ?
6 0.801 0.764 0.055 23.8 0.0 ?
